data_4519159
loop_
_publ_author_name
'Cao, Hou-ji'
'Chen, Meng'
'Sun, Fangxiang'
'Zhao, Yue'
'Lu, Changsheng'
'Zhang, Xiaolei'
'Shi, Zhuangzhi'
'Yan, Hong'

_publ_section_title
;
 Variable Metal Chelation Modes and Activation Sequence in Pd-Catalyzed
 B--H Poly-arylation of Carboranes
;
_journal_issue 22
_journal_name_full 'ACS Catalysis'
_journal_page_first 14047
_journal_page_last 14057
_journal_paper_doi 10.1021/acscatal.1c04473
_journal_volume 11
_journal_year 2021
_chemical_formula_moiety 'C H Cl3, C59 H82 B9 N2 O2'
_chemical_formula_sum 'C60 H83 B9 Cl3 N2 O2'
_chemical_formula_weight 1067.92
_space_group_crystal_system triclinic
_space_group_IT_number 2
_space_group_name_Hall '-P 1'
_space_group_name_H-M_alt 'P -1'
_atom_sites_solution_hydrogens geom
_atom_sites_solution_primary dual
_audit_creation_date 2020-11-21
_audit_creation_method
;
Olex2 1.2-beta
(compiled 2018.05.29 svn.r3508 for OlexSys, GUI svn.r5506)
;
_cell_angle_alpha 108.538(2)
_cell_angle_beta 106.645(2)
_cell_angle_gamma 102.932(2)
_cell_formula_units_Z 2
_cell_length_a 14.9214(9)
_cell_length_b 15.0111(10)
_cell_length_c 17.2386(13)
_cell_measurement_reflns_used 5206
_cell_measurement_temperature 296(2)
_cell_measurement_theta_max 23.851
_cell_measurement_theta_min 2.392
_cell_volume 3290.0(4)
_computing_molecular_graphics 'Olex2 (Dolomanov et al., 2009)'
_computing_publication_material 'Olex2 (Dolomanov et al., 2009)'
_computing_structure_refinement 'ShelXL (Sheldrick, 2015)'
_computing_structure_solution 'ShelXT (Sheldrick, 2015)'
_diffrn_ambient_temperature 296.15
_diffrn_detector 'Bruker APEX2 area detector'
_diffrn_detector_area_resol_mean 7.9
_diffrn_detector_type 'CCD area detector'
_diffrn_measured_fraction_theta_full 0.991
_diffrn_measured_fraction_theta_max 0.989
_diffrn_measurement_device 'three-circle diffractometer'
_diffrn_measurement_device_type 'Bruker APEX-II CCD'
_diffrn_measurement_method '\w and \f scans'
_diffrn_radiation_monochromator 'mirror optics'
_diffrn_radiation_probe x-ray
_diffrn_radiation_type MoK\a
_diffrn_radiation_wavelength 0.71073
_diffrn_reflns_av_R_equivalents 0.0542
_diffrn_reflns_av_unetI/netI 0.1019
_diffrn_reflns_Laue_measured_fraction_full 0.991
_diffrn_reflns_Laue_measured_fraction_max 0.989
_diffrn_reflns_limit_h_max 19
_diffrn_reflns_limit_h_min -19
_diffrn_reflns_limit_k_max 18
_diffrn_reflns_limit_k_min -19
_diffrn_reflns_limit_l_max 22
_diffrn_reflns_limit_l_min -17
_diffrn_reflns_number 30658
_diffrn_reflns_point_group_measured_fraction_full 0.991
_diffrn_reflns_point_group_measured_fraction_max 0.989
_diffrn_reflns_theta_full 25.242
_diffrn_reflns_theta_max 27.498
_diffrn_reflns_theta_min 2.181
_diffrn_source 'microfocus sealed X-ray tube'
_diffrn_source_type 'Incoatec I\ms'
_exptl_absorpt_coefficient_mu 0.179
_exptl_absorpt_correction_T_max 0.7456
_exptl_absorpt_correction_T_min 0.6734
_exptl_absorpt_correction_type multi-scan
_exptl_crystal_colour colourless
_exptl_crystal_colour_primary colourless
_exptl_crystal_density_diffrn 1.078
_exptl_crystal_description block
_exptl_crystal_F_000 1138
_exptl_crystal_size_max 0.15
_exptl_crystal_size_mid 0.13
_exptl_crystal_size_min 0.11
_refine_diff_density_max 1.622
_refine_diff_density_min -0.604
_refine_diff_density_rms 0.056
_refine_ls_extinction_method none
_refine_ls_goodness_of_fit_ref 1.001
_refine_ls_hydrogen_treatment constr
_refine_ls_matrix_type full
_refine_ls_number_parameters 740
_refine_ls_number_reflns 14961
_refine_ls_number_restraints 67
_refine_ls_restrained_S_all 1.022
_refine_ls_R_factor_all 0.1456
_refine_ls_R_factor_gt 0.0837
_refine_ls_shift/su_max 0.000
_refine_ls_shift/su_mean 0.000
_refine_ls_structure_factor_coef Fsqd
_refine_ls_weighting_details 'w=1/[\s^2^(Fo^2^)+(0.1391P)^2^] where P=(Fo^2^+2Fc^2^)/3'
_refine_ls_weighting_scheme calc
_refine_ls_wR_factor_gt 0.2288
_refine_ls_wR_factor_ref 0.2717
_reflns_Friedel_coverage 0.000
_reflns_number_gt 7226
_reflns_number_total 14961
_reflns_threshold_expression 'I > 2\s(I)'
_cod_data_source_file cs1c04473_si_002.cif
_cod_data_source_block 25
_cod_database_code 4519159
_shelx_shelxl_version_number 2016/6
_shelx_space_group_comment
;
The symmetry employed for this shelxl refinement is uniquely defined
by the following loop, which should always be used as a source of
symmetry information in preference to the above space-group names.
They are only intended as comments.
;
_shelx_estimated_absorpt_t_max 0.981
_shelx_estimated_absorpt_t_min 0.974
_olex2_refinement_description
;
1. Fixed Uiso
 At 1.2 times of:
  All B(H) groups, All C(H) groups, All C(H,H) groups
 At 1.5 times of:
  All C(H,H,H) groups
2. Rigid bond restraints
 C39, C42
 with sigma for 1-2 distances of 0.001 and sigma for 1-3 distances of 0.001
3. Uiso/Uaniso restraints and constraints
Uanis(C19) \\sim Ueq, Uanis(C20) \\sim Ueq, Uanis(C21) \\sim Ueq, Uanis(C22)
\\sim Ueq, Uanis(C17) \\sim Ueq, Uanis(C18) \\sim Ueq, Uanis(C52) \\sim Ueq:
with sigma of 0.01 and sigma for terminal atoms of 0.02
Uanis(C40) \\sim Ueq, Uanis(C41) \\sim Ueq: with sigma of 0.008 and sigma for
terminal atoms of 0.016
Uanis(C39) \\sim Ueq, Uanis(C42) \\sim Ueq: with sigma of 0.003 and sigma for
terminal atoms of 0.006
4. Others
 Sof(C18)=Sof(H18A)=Sof(H18B)=Sof(H18C)=Sof(C20)=Sof(H20A)=Sof(H20B)=Sof(H20C)=
 Sof(C22)=Sof(H22A)=Sof(H22B)=Sof(H22C)=1-FVAR(1)
 Sof(C17)=Sof(H17A)=Sof(H17B)=Sof(H17C)=Sof(C19)=Sof(H19A)=Sof(H19B)=Sof(H19C)=
 Sof(C21)=Sof(H21A)=Sof(H21B)=Sof(H21C)=FVAR(1)
 Fixed Sof: B1(0.8) B2(0.8) B3(0.8) B4(0.8) B5(0.8)
5.a Ternary CH refined with riding coordinates:
 C3AA(H3AA)
5.b Secondary CH2 refined with riding coordinates:
 C0AA(H0AA,H0AB), C1AA(H1AA,H1AB), C3(H3A,H3B), C4AA(H4AA,H4AB), C5(H5A,H5B)
5.c Aromatic/amide H refined with riding coordinates:
 C2(H2), C11(H11), C12(H12), C14(H14), C15(H15), C24(H24), C25(H25), C27(H27),
 C28(H28), C34(H34), C35(H35), C37(H37), C38(H38), C44(H44), C45(H45), C47(H47),
  C48(H48), C54(H54), C55(H55), C57(H57), C58(H58)
5.d Idealised Me refined as rotating group:
 C30(H30A,H30B,H30C), C31(H31A,H31B,H31C), C32(H32A,H32B,H32C), C40(H40A,H40B,
 H40C), C41(H41A,H41B,H41C), C42(H42A,H42B,H42C), C50(H50A,H50B,H50C), C51(H51A,
 H51B,H51C), C52(H52A,H52B,H52C), C60(H60A,H60B,H60C), C61(H61A,H61B,H61C),
 C62(H62A,H62B,H62C), C17(H17A,H17B,H17C), C19(H19A,H19B,H19C), C21(H21A,H21B,
 H21C), C18(H18A,H18B,H18C), C20(H20A,H20B,H20C), C22(H22A,H22B,H22C)
5.e Boron cage BH refined with riding coordinates:
 C6(H6), B7(H7), B8(H8), B9(H9), B10(H10), B11(H11A)
;
_olex2_submission_special_instructions 'No special instructions were received'

loop_
_space_group_symop_operation_xyz
'x, y, z'
'-x, -y, -z'

loop_
_atom_site_label
_atom_site_type_symbol
_atom_site_fract_x
_atom_site_fract_y
_atom_site_fract_z
_atom_site_U_iso_or_equiv
_atom_site_adp_type
_atom_site_occupancy
_atom_site_site_symmetry_order
_atom_site_calc_flag
_atom_site_refinement_flags_posn
_atom_site_refinement_flags_adp
_atom_site_refinement_flags_occupancy
_atom_site_disorder_assembly
_atom_site_disorder_group
Cl1 Cl 0.72519(9) 0.55498(9) 0.41843(9) 0.0846(4) Uani 1 1 d . . . . .
Cl2 Cl 0.91020(10) 0.58978(17) 0.55162(11) 0.1493(8) Uani 1 1 d . . . . .
Cl3 Cl 0.73738(14) 0.42273(9) 0.50485(9) 0.1126(6) Uani 1 1 d . . . . .
C3AA C 0.7821(3) 0.5457(3) 0.5187(3) 0.0641(10) Uani 1 1 d . . . . .
H3AA H 0.764356 0.587391 0.564276 0.077 Uiso 1 1 calc R . . . .
O1 O 0.5138(3) 0.8486(2) 0.7651(3) 0.1230(15) Uani 1 1 d . . . . .
O2 O 0.6944(2) 0.65893(18) 0.6419(2) 0.0719(8) Uani 1 1 d . . . . .
N1 N 0.56255(18) 0.48436(18) 0.68495(18) 0.0401(6) Uani 1 1 d . . . . .
N2 N 0.5998(2) 0.7038(2) 0.7167(2) 0.0590(8) Uani 1 1 d . . . . .
C0AA C 0.4565(3) 0.7449(3) 0.7267(4) 0.0942(16) Uani 1 1 d . . . . .
H0AA H 0.425377 0.722247 0.662909 0.113 Uiso 1 1 calc R . . . .
H0AB H 0.403960 0.734821 0.749003 0.113 Uiso 1 1 calc R . . . .
C1 C 0.6041(2) 0.3554(2) 0.7276(2) 0.0339(7) Uani 1 1 d . . . . .
C1AA C 0.5902(4) 0.8655(3) 0.7316(4) 0.0961(17) Uani 1 1 d . . . . .
H1AA H 0.627708 0.936701 0.757169 0.115 Uiso 1 1 calc R . . . .
H1AB H 0.559993 0.843244 0.667743 0.115 Uiso 1 1 calc R . . . .
C2 C 0.5929(2) 0.4120(2) 0.6698(2) 0.0373(7) Uani 1 1 d . . . . .
H2 H 0.609261 0.392296 0.620408 0.045 Uiso 1 1 calc R . . . .
C2AA C 0.6893(2) 0.2388(2) 0.6133(2) 0.0382(7) Uani 1 1 d . . . . .
C3 C 0.5531(3) 0.5277(2) 0.6195(2) 0.0480(8) Uani 1 1 d . . . . .
H3A H 0.484670 0.523880 0.594000 0.058 Uiso 1 1 calc R . . . .
H3B H 0.569636 0.489367 0.571979 0.058 Uiso 1 1 calc R . . . .
C4 C 0.6216(3) 0.6359(3) 0.6614(3) 0.0540(9) Uani 1 1 d . . . . .
C4AA C 0.6593(3) 0.8109(3) 0.7532(3) 0.0700(12) Uani 1 1 d . . . . .
H4AA H 0.708618 0.820419 0.727342 0.084 Uiso 1 1 calc R . . . .
H4AB H 0.693899 0.836270 0.816976 0.084 Uiso 1 1 calc R . . . .
C5 C 0.5188(3) 0.6840(3) 0.7474(3) 0.0636(11) Uani 1 1 d . . . . .
H5A H 0.545842 0.702110 0.810770 0.076 Uiso 1 1 calc R . . . .
H5B H 0.478641 0.613391 0.717678 0.076 Uiso 1 1 calc R . . . .
C6 C 0.7035(3) 0.3408(2) 0.8789(2) 0.0531(9) Uani 1 1 d . . . . .
H6 H 0.762703 0.376831 0.945836 0.064 Uiso 1 1 calc R . . . .
C11 C 0.7915(2) 0.2569(2) 0.6304(2) 0.0458(8) Uani 1 1 d . . . . .
H11 H 0.837276 0.287561 0.688911 0.055 Uiso 1 1 calc R . . . .
C12 C 0.8251(2) 0.2308(2) 0.5635(2) 0.0499(9) Uani 1 1 d . . . . .
H12 H 0.893160 0.244264 0.578147 0.060 Uiso 1 1 calc R . . . .
C13 C 0.7612(2) 0.1848(2) 0.4741(2) 0.0473(8) Uani 1 1 d . . . . .
C14 C 0.6602(2) 0.1679(2) 0.4568(2) 0.0441(8) Uani 1 1 d . . . . .
H14 H 0.614737 0.138280 0.398262 0.053 Uiso 1 1 calc R . . . .
C15 C 0.6259(2) 0.1941(2) 0.5243(2) 0.0410(7) Uani 1 1 d . . . . .
H15 H 0.557886 0.181285 0.509566 0.049 Uiso 1 1 calc R . . . .
C16 C 0.8001(3) 0.1531(3) 0.4012(3) 0.0605(10) Uani 1 1 d . . . . .
C23 C 0.4324(2) 0.1841(2) 0.5846(2) 0.0364(7) Uani 1 1 d . . . . .
C24 C 0.3910(2) 0.0804(2) 0.5386(2) 0.0492(9) Uani 1 1 d . . . . .
H24 H 0.423741 0.041067 0.558361 0.059 Uiso 1 1 calc R . . . .
C25 C 0.3027(2) 0.0341(2) 0.4645(3) 0.0557(10) Uani 1 1 d . . . . .
H25 H 0.276905 -0.035491 0.436629 0.067 Uiso 1 1 calc R . . . .
C26 C 0.2520(2) 0.0880(2) 0.4309(2) 0.0445(8) Uani 1 1 d . . . . .
C27 C 0.2946(2) 0.1913(2) 0.4732(2) 0.0465(8) Uani 1 1 d . . . . .
H27 H 0.263679 0.230389 0.451100 0.056 Uiso 1 1 calc R . . . .
C28 C 0.3820(2) 0.2372(2) 0.5472(2) 0.0420(8) Uani 1 1 d . . . . .
H28 H 0.408499 0.306780 0.573525 0.050 Uiso 1 1 calc R . . . .
C29 C 0.1495(2) 0.0350(2) 0.3520(2) 0.0526(9) Uani 1 1 d . . . . .
C30 C 0.1593(3) -0.0390(3) 0.2742(3) 0.0872(15) Uani 1 1 d . . . . .
H30A H 0.206255 -0.003998 0.256378 0.131 Uiso 1 1 calc GR . . . .
H30B H 0.095572 -0.072563 0.225515 0.131 Uiso 1 1 calc GR . . . .
H30C H 0.182297 -0.087363 0.291281 0.131 Uiso 1 1 calc GR . . . .
C31 C 0.0775(3) -0.0234(3) 0.3817(3) 0.0809(14) Uani 1 1 d . . . . .
H31A H 0.100936 -0.073628 0.394717 0.121 Uiso 1 1 calc GR . . . .
H31B H 0.012291 -0.054949 0.334993 0.121 Uiso 1 1 calc GR . . . .
H31C H 0.074377 0.021833 0.433798 0.121 Uiso 1 1 calc GR . . . .
C32 C 0.1067(3) 0.1079(3) 0.3250(3) 0.0701(12) Uani 1 1 d . . . . .
H32A H 0.098400 0.152478 0.374313 0.105 Uiso 1 1 calc GR . . . .
H32B H 0.043180 0.071541 0.276334 0.105 Uiso 1 1 calc GR . . . .
H32C H 0.151319 0.145931 0.307196 0.105 Uiso 1 1 calc GR . . . .
C33 C 0.4170(2) 0.3542(2) 0.7605(2) 0.0388(7) Uani 1 1 d . . . . .
C34 C 0.3224(2) 0.2808(2) 0.7204(2) 0.0463(8) Uani 1 1 d . . . . .
H34 H 0.315813 0.214414 0.691115 0.056 Uiso 1 1 calc R . . . .
C35 C 0.2380(2) 0.3034(3) 0.7229(2) 0.0561(10) Uani 1 1 d . . . . .
H35 H 0.176574 0.251786 0.695855 0.067 Uiso 1 1 calc R . . . .
C36 C 0.2423(2) 0.4015(3) 0.7649(2) 0.0517(9) Uani 1 1 d . . . . .
C37 C 0.3353(2) 0.4751(2) 0.8011(2) 0.0484(8) Uani 1 1 d . . . . .
H37 H 0.341040 0.541652 0.827824 0.058 Uiso 1 1 calc R . . . .
C38 C 0.4203(2) 0.4531(2) 0.7989(2) 0.0431(8) Uani 1 1 d . . . . .
H38 H 0.481013 0.505278 0.823605 0.052 Uiso 1 1 calc R . . . .
C39 C 0.1504(3) 0.4260(3) 0.7722(3) 0.0667(11) Uani 1 1 d . U . . .
C40 C 0.0940(4) 0.4370(5) 0.6904(4) 0.129(2) Uani 1 1 d . U . . .
H40A H 0.076031 0.376599 0.639072 0.193 Uiso 1 1 calc GR . . . .
H40B H 0.135182 0.492202 0.685289 0.193 Uiso 1 1 calc GR . . . .
H40C H 0.034692 0.449226 0.694474 0.193 Uiso 1 1 calc GR . . . .
C41 C 0.0790(4) 0.3430(5) 0.7807(5) 0.134(2) Uani 1 1 d . U . . .
H41A H 0.021314 0.359903 0.783501 0.201 Uiso 1 1 calc GR . . . .
H41B H 0.111813 0.335670 0.833814 0.201 Uiso 1 1 calc GR . . . .
H41C H 0.058955 0.281227 0.730177 0.201 Uiso 1 1 calc GR . . . .
C42 C 0.1765(4) 0.5163(5) 0.8522(4) 0.142(3) Uani 1 1 d . U . . .
H42A H 0.117390 0.519764 0.862948 0.214 Uiso 1 1 calc GR . . . .
H42B H 0.205603 0.574571 0.843729 0.214 Uiso 1 1 calc GR . . . .
H42C H 0.223407 0.513738 0.902121 0.214 Uiso 1 1 calc GR . . . .
C43 C 0.6635(2) 0.5260(2) 0.9012(2) 0.0369(7) Uani 1 1 d . . . . .
C44 C 0.6452(2) 0.5540(2) 0.9777(2) 0.0463(8) Uani 1 1 d . . . . .
H44 H 0.615830 0.504114 0.992812 0.056 Uiso 1 1 calc R . . . .
C45 C 0.6684(3) 0.6530(2) 1.0332(2) 0.0518(9) Uani 1 1 d . . . . .
H45 H 0.653894 0.667963 1.083823 0.062 Uiso 1 1 calc R . . . .
C46 C 0.7136(2) 0.7307(2) 1.0134(2) 0.0470(8) Uani 1 1 d . . . . .
C47 C 0.7332(2) 0.7031(2) 0.9370(2) 0.0431(8) Uani 1 1 d . . . . .
H47 H 0.763539 0.752760 0.922089 0.052 Uiso 1 1 calc R . . . .
C48 C 0.7090(2) 0.6042(2) 0.8824(2) 0.0412(8) Uani 1 1 d . . . . .
H48 H 0.723341 0.589008 0.831726 0.049 Uiso 1 1 calc R . . . .
C49 C 0.7415(3) 0.8402(3) 1.0757(3) 0.0683(11) Uani 1 1 d . . . . .
C50 C 0.7535(5) 0.9097(3) 1.0281(4) 0.111(2) Uani 1 1 d . . . . .
H50A H 0.695264 0.885294 0.974682 0.167 Uiso 1 1 calc GR . . . .
H50B H 0.811117 0.911316 1.013502 0.167 Uiso 1 1 calc GR . . . .
H50C H 0.761594 0.975978 1.066172 0.167 Uiso 1 1 calc GR . . . .
C51 C 0.6604(5) 0.8542(4) 1.1114(5) 0.136(3) Uani 1 1 d . . . . .
H51A H 0.677175 0.923998 1.146975 0.205 Uiso 1 1 calc GR . . . .
H51B H 0.655694 0.816889 1.146996 0.205 Uiso 1 1 calc GR . . . .
H51C H 0.597624 0.830655 1.062637 0.205 Uiso 1 1 calc GR . . . .
C52 C 0.8345(5) 0.8697(4) 1.1524(4) 0.165(3) Uani 1 1 d . U . . .
H52A H 0.888615 0.869393 1.132863 0.247 Uiso 1 1 calc GR . . . .
H52B H 0.827405 0.823183 1.179595 0.247 Uiso 1 1 calc GR . . . .
H52C H 0.848164 0.935746 1.194774 0.247 Uiso 1 1 calc GR . . . .
C53 C 0.8201(2) 0.4601(2) 0.8149(2) 0.0383(7) Uani 1 1 d . . . . .
C54 C 0.8905(2) 0.5146(2) 0.9017(2) 0.0451(8) Uani 1 1 d . . . . .
H54 H 0.888257 0.490308 0.944743 0.054 Uiso 1 1 calc R . . . .
C55 C 0.9644(2) 0.6056(2) 0.9250(2) 0.0481(8) Uani 1 1 d . . . . .
H55 H 1.011161 0.639817 0.983098 0.058 Uiso 1 1 calc R . . . .
C56 C 0.9695(2) 0.6455(2) 0.8641(2) 0.0469(8) Uani 1 1 d . . . . .
C57 C 0.9038(2) 0.5876(2) 0.7767(2) 0.0518(9) Uani 1 1 d . . . . .
H57 H 0.908791 0.609858 0.732986 0.062 Uiso 1 1 calc R . . . .
C58 C 0.8316(2) 0.4980(2) 0.7533(2) 0.0446(8) Uani 1 1 d . . . . .
H58 H 0.788876 0.461460 0.694011 0.053 Uiso 1 1 calc R . . . .
C59 C 1.0416(3) 0.7514(3) 0.8909(3) 0.0605(10) Uani 1 1 d . . . . .
C60 C 0.9806(4) 0.8215(3) 0.8989(6) 0.150(3) Uani 1 1 d . . . . .
H60A H 0.925155 0.797948 0.843612 0.226 Uiso 1 1 calc GR . . . .
H60B H 1.022122 0.887990 0.913107 0.226 Uiso 1 1 calc GR . . . .
H60C H 0.956473 0.822237 0.945018 0.226 Uiso 1 1 calc GR . . . .
C61 C 1.0801(4) 0.7572(4) 0.8220(4) 0.120(2) Uani 1 1 d . . . . .
H61A H 1.118610 0.714015 0.814638 0.180 Uiso 1 1 calc GR . . . .
H61B H 1.121587 0.824900 0.839766 0.180 Uiso 1 1 calc GR . . . .
H61C H 1.025294 0.736401 0.766910 0.180 Uiso 1 1 calc GR . . . .
C62 C 1.1290(4) 0.7868(4) 0.9777(4) 0.109(2) Uani 1 1 d . . . . .
H62A H 1.104939 0.787794 1.023907 0.164 Uiso 1 1 calc GR . . . .
H62B H 1.171484 0.853062 0.992276 0.164 Uiso 1 1 calc GR . . . .
H62C H 1.166036 0.742078 0.972063 0.164 Uiso 1 1 calc GR . . . .
B1 B 0.7251(3) 0.3718(3) 0.7954(2) 0.0241(8) Uani 0.8 1 d . . P . .
B2 B 0.6540(2) 0.2606(2) 0.6935(2) 0.0228(8) Uani 0.8 1 d . . P . .
B3 B 0.5225(2) 0.2320(2) 0.6773(2) 0.0225(8) Uani 0.8 1 d . . P . .
B4 B 0.5127(2) 0.3247(2) 0.7689(2) 0.0217(7) Uani 0.8 1 d . . P . .
B5 B 0.6374(2) 0.4121(3) 0.8422(2) 0.0232(8) Uani 0.8 1 d . . P . .
B7 B 0.7159(3) 0.2513(3) 0.7925(3) 0.0427(9) Uani 1 1 d . . . . .
H7 H 0.781355 0.227481 0.800839 0.051 Uiso 1 1 calc R . . . .
B8 B 0.5945(3) 0.1675(3) 0.7219(3) 0.0421(9) Uani 1 1 d . . . . .
H8 H 0.579722 0.088042 0.683151 0.051 Uiso 1 1 calc R . . . .
B9 B 0.5135(3) 0.2064(3) 0.7667(3) 0.0434(9) Uani 1 1 d . . . . .
H9 H 0.444700 0.151077 0.757469 0.052 Uiso 1 1 calc R . . . .
B10 B 0.5800(3) 0.3127(3) 0.8646(3) 0.0430(9) Uani 1 1 d . . . . .
H10 H 0.556230 0.328651 0.920798 0.052 Uiso 1 1 calc R . . . .
B11 B 0.6287(3) 0.2145(3) 0.8380(3) 0.0487(10) Uani 1 1 d . . . . .
H11A H 0.637079 0.167746 0.875529 0.058 Uiso 1 1 calc R . . . .
C17 C 0.8550(11) 0.2521(8) 0.3948(8) 0.128(6) Uani 0.548(10) 1 d . U P A 1
H17A H 0.903847 0.241320 0.370275 0.192 Uiso 0.548(10) 1 calc GR . P A 1
H17B H 0.887352 0.305732 0.452942 0.192 Uiso 0.548(10) 1 calc GR . P A 1
H17C H 0.807149 0.269438 0.357207 0.192 Uiso 0.548(10) 1 calc GR . P A 1
C19 C 0.8651(12) 0.0982(14) 0.4143(9) 0.138(6) Uani 0.548(10) 1 d . U P A 1
H19A H 0.839615 0.050977 0.436245 0.206 Uiso 0.548(10) 1 calc GR . P A 1
H19B H 0.930206 0.143527 0.456637 0.206 Uiso 0.548(10) 1 calc GR . P A 1
H19C H 0.869294 0.063054 0.358999 0.206 Uiso 0.548(10) 1 calc GR . P A 1
C21 C 0.7127(7) 0.0961(9) 0.3063(6) 0.090(4) Uani 0.548(10) 1 d . U P A 1
H21A H 0.740121 0.078071 0.261988 0.135 Uiso 0.548(10) 1 calc GR . P A 1
H21B H 0.676083 0.139005 0.295641 0.135 Uiso 0.548(10) 1 calc GR . P A 1
H21C H 0.668859 0.036718 0.303656 0.135 Uiso 0.548(10) 1 calc GR . P A 1
C18 C 0.9168(8) 0.1895(13) 0.4374(10) 0.116(6) Uani 0.452(10) 1 d . U P A 2
H18A H 0.937534 0.164218 0.389502 0.175 Uiso 0.452(10) 1 calc GR . P A 2
H18B H 0.941075 0.165043 0.481506 0.175 Uiso 0.452(10) 1 calc GR . P A 2
H18C H 0.943301 0.261340 0.463467 0.175 Uiso 0.452(10) 1 calc GR . P A 2
C20 C 0.7730(11) 0.0315(7) 0.3690(9) 0.095(5) Uani 0.452(10) 1 d . U P A 2
H20A H 0.791676 0.016352 0.420163 0.142 Uiso 0.452(10) 1 calc GR . P A 2
H20B H 0.808786 0.009022 0.333087 0.142 Uiso 0.452(10) 1 calc GR . P A 2
H20C H 0.702611 -0.001806 0.335112 0.142 Uiso 0.452(10) 1 calc GR . P A 2
C22 C 0.7623(14) 0.1738(15) 0.3312(12) 0.122(6) Uani 0.452(10) 1 d . U P A 2
H22A H 0.776006 0.135456 0.282495 0.183 Uiso 0.452(10) 1 calc GR . P A 2
H22B H 0.792250 0.243920 0.346651 0.183 Uiso 0.452(10) 1 calc GR . P A 2
H22C H 0.691459 0.156799 0.314205 0.183 Uiso 0.452(10) 1 calc GR . P A 2

loop_
_atom_site_aniso_label
_atom_site_aniso_U_11
_atom_site_aniso_U_22
_atom_site_aniso_U_33
_atom_site_aniso_U_23
_atom_site_aniso_U_13
_atom_site_aniso_U_12
Cl1 0.0952(8) 0.0982(8) 0.0955(10) 0.0632(7) 0.0485(7) 0.0467(7)
Cl2 0.0730(8) 0.268(2) 0.0830(11) 0.0711(12) 0.0305(8) 0.0169(10)
Cl3 0.2087(16) 0.0654(7) 0.0797(10) 0.0392(6) 0.0702(11) 0.0436(9)
C3AA 0.077(3) 0.066(2) 0.059(3) 0.0261(19) 0.038(2) 0.0268(19)
O1 0.112(3) 0.073(2) 0.199(5) 0.045(2) 0.075(3) 0.055(2)
O2 0.0907(19) 0.0607(16) 0.106(2) 0.0505(15) 0.0693(19) 0.0368(14)
N1 0.0470(14) 0.0406(14) 0.0399(17) 0.0210(12) 0.0203(13) 0.0172(11)
N2 0.075(2) 0.0497(17) 0.069(2) 0.0272(15) 0.0419(18) 0.0282(15)
C0AA 0.079(3) 0.084(3) 0.136(5) 0.050(3) 0.048(3) 0.042(3)
C1 0.0368(14) 0.0328(14) 0.0299(17) 0.0106(12) 0.0141(13) 0.0099(11)
C1AA 0.093(3) 0.072(3) 0.141(5) 0.059(3) 0.045(3) 0.040(3)
C2 0.0384(15) 0.0386(16) 0.0341(19) 0.0131(13) 0.0170(14) 0.0104(12)
C2AA 0.0401(16) 0.0355(15) 0.039(2) 0.0121(13) 0.0165(14) 0.0147(12)
C3 0.064(2) 0.0500(19) 0.045(2) 0.0294(16) 0.0271(17) 0.0245(16)
C4 0.074(2) 0.052(2) 0.064(3) 0.0378(18) 0.039(2) 0.0347(18)
C4AA 0.078(3) 0.048(2) 0.090(3) 0.029(2) 0.038(2) 0.0243(19)
C5 0.071(2) 0.066(2) 0.075(3) 0.034(2) 0.042(2) 0.036(2)
C6 0.059(2) 0.054(2) 0.042(2) 0.0163(16) 0.0208(17) 0.0147(16)
C11 0.0432(17) 0.0456(18) 0.042(2) 0.0082(14) 0.0197(15) 0.0124(14)
C12 0.0406(17) 0.0504(19) 0.050(2) 0.0088(16) 0.0231(16) 0.0104(14)
C13 0.0553(19) 0.0382(17) 0.054(2) 0.0168(15) 0.0322(18) 0.0156(14)
C14 0.0487(18) 0.0475(18) 0.036(2) 0.0156(14) 0.0186(15) 0.0166(14)
C15 0.0420(16) 0.0448(17) 0.039(2) 0.0175(14) 0.0177(15) 0.0164(13)
C16 0.060(2) 0.074(3) 0.047(3) 0.0128(19) 0.0325(19) 0.0223(19)
C23 0.0386(15) 0.0354(15) 0.0364(19) 0.0130(13) 0.0194(14) 0.0111(12)
C24 0.0477(18) 0.0378(17) 0.053(2) 0.0154(15) 0.0120(16) 0.0136(14)
C25 0.0477(18) 0.0333(16) 0.064(3) 0.0081(16) 0.0069(17) 0.0107(14)
C26 0.0375(16) 0.0416(17) 0.042(2) 0.0098(14) 0.0083(14) 0.0104(13)
C27 0.0497(18) 0.0395(17) 0.050(2) 0.0194(15) 0.0171(16) 0.0165(14)
C28 0.0431(16) 0.0337(15) 0.040(2) 0.0113(13) 0.0097(15) 0.0098(13)
C29 0.0446(18) 0.0467(19) 0.050(2) 0.0156(16) 0.0050(16) 0.0088(15)
C30 0.079(3) 0.078(3) 0.057(3) -0.004(2) 0.000(2) 0.020(2)
C31 0.047(2) 0.077(3) 0.093(4) 0.036(2) 0.004(2) 0.0038(19)
C32 0.0430(19) 0.068(2) 0.077(3) 0.030(2) -0.0021(19) 0.0132(17)
C33 0.0401(15) 0.0419(16) 0.0333(18) 0.0112(13) 0.0198(14) 0.0110(13)
C34 0.0460(17) 0.0436(17) 0.045(2) 0.0102(15) 0.0228(16) 0.0120(14)
C35 0.0388(17) 0.062(2) 0.050(2) 0.0061(17) 0.0173(16) 0.0096(15)
C36 0.0409(17) 0.068(2) 0.040(2) 0.0137(17) 0.0158(15) 0.0202(15)
C37 0.0465(18) 0.0508(19) 0.040(2) 0.0089(15) 0.0144(15) 0.0196(15)
C38 0.0359(15) 0.0437(17) 0.044(2) 0.0141(14) 0.0158(14) 0.0099(13)
C39 0.0499(17) 0.083(2) 0.065(2) 0.0210(14) 0.0266(16) 0.0282(15)
C40 0.099(4) 0.235(7) 0.116(5) 0.097(5) 0.064(4) 0.105(4)
C41 0.095(4) 0.168(6) 0.208(7) 0.109(5) 0.100(4) 0.068(4)
C42 0.092(3) 0.154(4) 0.128(4) -0.027(2) 0.054(3) 0.055(3)
C43 0.0318(14) 0.0406(16) 0.0340(19) 0.0125(13) 0.0117(13) 0.0099(12)
C44 0.0538(18) 0.0452(18) 0.036(2) 0.0112(14) 0.0222(16) 0.0104(14)
C45 0.063(2) 0.052(2) 0.040(2) 0.0151(16) 0.0261(17) 0.0159(16)
C46 0.0512(18) 0.0423(17) 0.036(2) 0.0065(14) 0.0127(15) 0.0148(14)
C47 0.0403(16) 0.0372(16) 0.046(2) 0.0134(14) 0.0155(15) 0.0094(13)
C48 0.0411(16) 0.0442(17) 0.038(2) 0.0133(14) 0.0189(14) 0.0150(13)
C49 0.090(3) 0.045(2) 0.052(3) 0.0072(18) 0.027(2) 0.0123(19)
C50 0.193(6) 0.043(2) 0.094(4) 0.013(2) 0.082(4) 0.022(3)
C51 0.178(6) 0.070(3) 0.190(7) 0.025(4) 0.136(6) 0.051(3)
C52 0.141(5) 0.080(4) 0.131(6) -0.035(4) -0.046(4) 0.026(3)
C53 0.0364(15) 0.0406(16) 0.038(2) 0.0127(14) 0.0168(14) 0.0149(12)
C54 0.0427(16) 0.0468(18) 0.044(2) 0.0202(15) 0.0128(15) 0.0147(14)
C55 0.0388(16) 0.0496(19) 0.043(2) 0.0145(15) 0.0077(15) 0.0095(14)
C56 0.0361(16) 0.0440(18) 0.054(2) 0.0192(16) 0.0132(16) 0.0091(13)
C57 0.0508(19) 0.056(2) 0.047(2) 0.0217(17) 0.0223(17) 0.0108(15)
C58 0.0427(17) 0.0471(18) 0.037(2) 0.0136(14) 0.0161(15) 0.0081(13)
C59 0.0480(19) 0.059(2) 0.060(3) 0.0210(19) 0.0154(18) 0.0049(16)
C60 0.094(4) 0.052(3) 0.300(10) 0.065(4) 0.075(5) 0.028(3)
C61 0.123(4) 0.092(4) 0.098(4) 0.026(3) 0.049(4) -0.036(3)
C62 0.087(3) 0.085(3) 0.097(4) 0.034(3) 0.000(3) -0.025(3)
B1 0.0252(17) 0.0290(18) 0.019(2) 0.0084(14) 0.0083(15) 0.0127(14)
B2 0.0236(16) 0.0231(16) 0.022(2) 0.0077(14) 0.0097(15) 0.0098(13)
B3 0.0263(17) 0.0189(16) 0.025(2) 0.0096(14) 0.0138(15) 0.0063(13)
B4 0.0234(16) 0.0217(16) 0.019(2) 0.0060(14) 0.0125(15) 0.0037(13)
B5 0.0264(17) 0.0282(18) 0.0161(19) 0.0095(14) 0.0105(15) 0.0078(14)
B7 0.0458(19) 0.0442(19) 0.042(2) 0.0185(16) 0.0174(17) 0.0203(16)
B8 0.049(2) 0.0376(18) 0.039(2) 0.0142(15) 0.0186(17) 0.0132(15)
B9 0.052(2) 0.0398(19) 0.037(2) 0.0122(16) 0.0204(18) 0.0148(16)
B10 0.048(2) 0.0418(19) 0.040(2) 0.0180(16) 0.0204(17) 0.0108(15)
B11 0.062(2) 0.045(2) 0.044(3) 0.0219(17) 0.022(2) 0.0188(18)
C17 0.174(11) 0.104(7) 0.101(8) 0.022(6) 0.109(8) -0.004(7)
C19 0.167(12) 0.220(14) 0.095(9) 0.068(9) 0.077(9) 0.151(12)
C21 0.086(6) 0.109(7) 0.051(5) -0.008(5) 0.048(5) 0.023(5)
C18 0.072(7) 0.154(12) 0.111(10) 0.010(8) 0.071(7) 0.033(7)
C20 0.129(10) 0.070(6) 0.076(8) 0.000(5) 0.066(8) 0.028(6)
C22 0.156(13) 0.179(15) 0.112(11) 0.087(10) 0.100(10) 0.100(11)

loop_
_atom_type_symbol
_atom_type_description
_atom_type_scat_dispersion_real
_atom_type_scat_dispersion_imag
_atom_type_scat_source
C C 0.0033 0.0016 'International Tables Vol C Tables 4.2.6.8 and 6.1.1.4'
H H 0.0000 0.0000 'International Tables Vol C Tables 4.2.6.8 and 6.1.1.4'
B B 0.0013 0.0007 'International Tables Vol C Tables 4.2.6.8 and 6.1.1.4'
Cl Cl 0.1484 0.1585 'International Tables Vol C Tables 4.2.6.8 and 6.1.1.4'
N N 0.0061 0.0033 'International Tables Vol C Tables 4.2.6.8 and 6.1.1.4'
O O 0.0106 0.0060 'International Tables Vol C Tables 4.2.6.8 and 6.1.1.4'

loop_
_geom_angle_atom_site_label_1
_geom_angle_atom_site_label_2
_geom_angle_atom_site_label_3
_geom_angle
_geom_angle_site_symmetry_1
_geom_angle_site_symmetry_3
_geom_angle_publ_flag
Cl1 C3AA H3AA 108.6 . . ?
Cl2 C3AA Cl1 109.7(2) . . ?
Cl2 C3AA Cl3 112.1(2) . . ?
Cl2 C3AA H3AA 108.6 . . ?
Cl3 C3AA Cl1 109.2(2) . . ?
Cl3 C3AA H3AA 108.6 . . ?
C0AA O1 C1AA 110.2(4) . . ?
C2 N1 C3 115.2(3) . . ?
C4 N2 C4AA 120.4(3) . . ?
C4 N2 C5 126.3(3) . . ?
C5 N2 C4AA 113.4(3) . . ?
O1 C0AA H0AA 109.2 . . ?
O1 C0AA H0AB 109.2 . . ?
O1 C0AA C5 111.8(4) . . ?
H0AA C0AA H0AB 107.9 . . ?
C5 C0AA H0AA 109.2 . . ?
C5 C0AA H0AB 109.2 . . ?
C2 C1 B1 118.4(2) . . ?
C2 C1 B2 113.4(2) . . ?
C2 C1 B3 114.6(2) . . ?
C2 C1 B4 120.3(2) . . ?
C2 C1 B5 122.8(2) . . ?
B1 C1 B2 61.74(19) . . ?
B3 C1 B1 113.9(2) . . ?
B3 C1 B2 62.85(18) . . ?
B3 C1 B4 62.50(18) . . ?
B3 C1 B5 114.2(2) . . ?
B4 C1 B1 114.6(2) . . ?
B4 C1 B2 114.5(2) . . ?
B5 C1 B1 63.23(19) . . ?
B5 C1 B2 114.3(2) . . ?
B5 C1 B4 62.46(19) . . ?
O1 C1AA H1AA 109.4 . . ?
O1 C1AA H1AB 109.4 . . ?
O1 C1AA C4AA 111.2(4) . . ?
H1AA C1AA H1AB 108.0 . . ?
C4AA C1AA H1AA 109.4 . . ?
C4AA C1AA H1AB 109.4 . . ?
N1 C2 C1 123.1(3) . . ?
N1 C2 H2 118.4 . . ?
C1 C2 H2 118.4 . . ?
C11 C2AA B2 119.4(3) . . ?
C15 C2AA C11 115.5(3) . . ?
C15 C2AA B2 124.8(3) . . ?
N1 C3 H3A 109.4 . . ?
N1 C3 H3B 109.4 . . ?
N1 C3 C4 111.0(3) . . ?
H3A C3 H3B 108.0 . . ?
C4 C3 H3A 109.4 . . ?
C4 C3 H3B 109.4 . . ?
O2 C4 N2 121.9(3) . . ?
O2 C4 C3 119.5(3) . . ?
N2 C4 C3 118.5(3) . . ?
N2 C4AA C1AA 108.1(3) . . ?
N2 C4AA H4AA 110.1 . . ?
N2 C4AA H4AB 110.1 . . ?
C1AA C4AA H4AA 110.1 . . ?
C1AA C4AA H4AB 110.1 . . ?
H4AA C4AA H4AB 108.4 . . ?
N2 C5 C0AA 108.2(4) . . ?
N2 C5 H5A 110.1 . . ?
N2 C5 H5B 110.1 . . ?
C0AA C5 H5A 110.1 . . ?
C0AA C5 H5B 110.1 . . ?
H5A C5 H5B 108.4 . . ?
B1 C6 H6 118.8 . . ?
B1 C6 B5 63.6(2) . . ?
B1 C6 B7 61.0(2) . . ?
B1 C6 B11 111.8(3) . . ?
B5 C6 H6 118.2 . . ?
B5 C6 B11 112.5(3) . . ?
B7 C6 H6 120.5 . . ?
B7 C6 B5 112.5(3) . . ?
B7 C6 B11 60.8(2) . . ?
B10 C6 H6 120.6 . . ?
B10 C6 B1 111.7(3) . . ?
B10 C6 B5 60.9(2) . . ?
B10 C6 B7 109.9(3) . . ?
B10 C6 B11 61.4(2) . . ?
B11 C6 H6 119.5 . . ?
C2AA C11 H11 119.1 . . ?
C12 C11 C2AA 121.9(3) . . ?
C12 C11 H11 119.1 . . ?
C11 C12 H12 118.7 . . ?
C11 C12 C13 122.5(3) . . ?
C13 C12 H12 118.7 . . ?
C12 C13 C16 121.5(3) . . ?
C14 C13 C12 115.7(3) . . ?
C14 C13 C16 122.8(3) . . ?
C13 C14 H14 119.0 . . ?
C15 C14 C13 121.9(3) . . ?
C15 C14 H14 119.0 . . ?
C2AA C15 H15 118.8 . . ?
C14 C15 C2AA 122.4(3) . . ?
C14 C15 H15 118.8 . . ?
C13 C16 C17 106.8(4) . . ?
C13 C16 C21 111.9(4) . . ?
C13 C16 C18 112.6(6) . . ?
C13 C16 C20 105.3(5) . . ?
C19 C16 C13 114.5(6) . . ?
C19 C16 C17 110.4(9) . . ?
C19 C16 C21 111.2(8) . . ?
C21 C16 C17 101.1(7) . . ?
C18 C16 C20 100.7(8) . . ?
C22 C16 C13 115.7(7) . . ?
C22 C16 C18 111.5(10) . . ?
C22 C16 C20 109.8(10) . . ?
C24 C23 B3 119.8(3) . . ?
C28 C23 C24 115.0(3) . . ?
C28 C23 B3 124.8(3) . . ?
C23 C24 H24 119.0 . . ?
C25 C24 C23 122.0(3) . . ?
C25 C24 H24 119.0 . . ?
C24 C25 H25 119.1 . . ?
C26 C25 C24 121.8(3) . . ?
C26 C25 H25 119.1 . . ?
C25 C26 C27 116.9(3) . . ?
C25 C26 C29 121.1(3) . . ?
C27 C26 C29 121.9(3) . . ?
C26 C27 H27 119.4 . . ?
C28 C27 C26 121.2(3) . . ?
C28 C27 H27 119.4 . . ?
C23 C28 H28 118.5 . . ?
C27 C28 C23 122.9(3) . . ?
C27 C28 H28 118.5 . . ?
C30 C29 C26 109.4(3) . . ?
C30 C29 C31 108.4(3) . . ?
C31 C29 C26 107.3(3) . . ?
C32 C29 C26 112.7(3) . . ?
C32 C29 C30 110.5(4) . . ?
C32 C29 C31 108.3(3) . . ?
C29 C30 H30A 109.5 . . ?
C29 C30 H30B 109.5 . . ?
C29 C30 H30C 109.5 . . ?
H30A C30 H30B 109.5 . . ?
H30A C30 H30C 109.5 . . ?
H30B C30 H30C 109.5 . . ?
C29 C31 H31A 109.5 . . ?
C29 C31 H31B 109.5 . . ?
C29 C31 H31C 109.5 . . ?
H31A C31 H31B 109.5 . . ?
H31A C31 H31C 109.5 . . ?
H31B C31 H31C 109.5 . . ?
C29 C32 H32A 109.5 . . ?
C29 C32 H32B 109.5 . . ?
C29 C32 H32C 109.5 . . ?
H32A C32 H32B 109.5 . . ?
H32A C32 H32C 109.5 . . ?
H32B C32 H32C 109.5 . . ?
C34 C33 C38 115.6(3) . . ?
C34 C33 B4 120.8(3) . . ?
C38 C33 B4 123.3(3) . . ?
C33 C34 H34 118.9 . . ?
C35 C34 C33 122.2(3) . . ?
C35 C34 H34 118.9 . . ?
C34 C35 H35 119.0 . . ?
C34 C35 C36 121.9(3) . . ?
C36 C35 H35 119.0 . . ?
C35 C36 C39 122.0(3) . . ?
C37 C36 C35 116.1(3) . . ?
C37 C36 C39 121.9(3) . . ?
C36 C37 H37 118.8 . . ?
C36 C37 C38 122.4(3) . . ?
C38 C37 H37 118.8 . . ?
C33 C38 H38 119.2 . . ?
C37 C38 C33 121.7(3) . . ?
C37 C38 H38 119.2 . . ?
C40 C39 C36 110.2(4) . . ?
C40 C39 C41 107.1(4) . . ?
C41 C39 C36 111.6(4) . . ?
C42 C39 C36 111.9(3) . . ?
C42 C39 C40 110.7(5) . . ?
C42 C39 C41 105.1(5) . . ?
C39 C40 H40A 109.5 . . ?
C39 C40 H40B 109.5 . . ?
C39 C40 H40C 109.5 . . ?
H40A C40 H40B 109.5 . . ?
H40A C40 H40C 109.5 . . ?
H40B C40 H40C 109.5 . . ?
C39 C41 H41A 109.5 . . ?
C39 C41 H41B 109.5 . . ?
C39 C41 H41C 109.5 . . ?
H41A C41 H41B 109.5 . . ?
H41A C41 H41C 109.5 . . ?
H41B C41 H41C 109.5 . . ?
C39 C42 H42A 109.5 . . ?
C39 C42 H42B 109.5 . . ?
C39 C42 H42C 109.5 . . ?
H42A C42 H42B 109.5 . . ?
H42A C42 H42C 109.5 . . ?
H42B C42 H42C 109.5 . . ?
C44 C43 C48 115.9(3) . . ?
C44 C43 B5 120.5(3) . . ?
C48 C43 B5 123.6(3) . . ?
C43 C44 H44 118.4 . . ?
C43 C44 C45 123.2(3) . . ?
C45 C44 H44 118.4 . . ?
C44 C45 H45 119.8 . . ?
C44 C45 C46 120.3(3) . . ?
C46 C45 H45 119.8 . . ?
C45 C46 C49 120.5(3) . . ?
C47 C46 C45 116.8(3) . . ?
C47 C46 C49 122.7(3) . . ?
C46 C47 H47 119.0 . . ?
C48 C47 C46 121.9(3) . . ?
C48 C47 H47 119.0 . . ?
C43 C48 H48 119.1 . . ?
C47 C48 C43 121.9(3) . . ?
C47 C48 H48 119.1 . . ?
C50 C49 C46 111.5(4) . . ?
C50 C49 C51 107.2(4) . . ?
C51 C49 C46 110.8(3) . . ?
C52 C49 C46 109.4(4) . . ?
C52 C49 C50 110.3(5) . . ?
C52 C49 C51 107.5(5) . . ?
C49 C50 H50A 109.5 . . ?
C49 C50 H50B 109.5 . . ?
C49 C50 H50C 109.5 . . ?
H50A C50 H50B 109.5 . . ?
H50A C50 H50C 109.5 . . ?
H50B C50 H50C 109.5 . . ?
C49 C51 H51A 109.5 . . ?
C49 C51 H51B 109.5 . . ?
C49 C51 H51C 109.5 . . ?
H51A C51 H51B 109.5 . . ?
H51A C51 H51C 109.5 . . ?
H51B C51 H51C 109.5 . . ?
C49 C52 H52A 109.5 . . ?
C49 C52 H52B 109.5 . . ?
C49 C52 H52C 109.5 . . ?
H52A C52 H52B 109.5 . . ?
H52A C52 H52C 109.5 . . ?
H52B C52 H52C 109.5 . . ?
C54 C53 B1 119.4(3) . . ?
C58 C53 C54 116.3(3) . . ?
C58 C53 B1 123.5(3) . . ?
C53 C54 H54 119.5 . . ?
C53 C54 C55 120.9(3) . . ?
C55 C54 H54 119.5 . . ?
C54 C55 H55 119.2 . . ?
C56 C55 C54 121.6(3) . . ?
C56 C55 H55 119.2 . . ?
C55 C56 C57 117.1(3) . . ?
C55 C56 C59 122.3(3) . . ?
C57 C56 C59 120.6(3) . . ?
C56 C57 H57 119.3 . . ?
C58 C57 C56 121.4(3) . . ?
C58 C57 H57 119.3 . . ?
C53 C58 H58 118.8 . . ?
C57 C58 C53 122.4(3) . . ?
C57 C58 H58 118.8 . . ?
C60 C59 C56 106.7(3) . . ?
C61 C59 C56 112.1(3) . . ?
C61 C59 C60 106.7(5) . . ?
C61 C59 C62 108.7(4) . . ?
C62 C59 C56 112.1(4) . . ?
C62 C59 C60 110.3(5) . . ?
C59 C60 H60A 109.5 . . ?
C59 C60 H60B 109.5 . . ?
C59 C60 H60C 109.5 . . ?
H60A C60 H60B 109.5 . . ?
H60A C60 H60C 109.5 . . ?
H60B C60 H60C 109.5 . . ?
C59 C61 H61A 109.5 . . ?
C59 C61 H61B 109.5 . . ?
C59 C61 H61C 109.5 . . ?
H61A C61 H61B 109.5 . . ?
H61A C61 H61C 109.5 . . ?
H61B C61 H61C 109.5 . . ?
C59 C62 H62A 109.5 . . ?
C59 C62 H62B 109.5 . . ?
C59 C62 H62C 109.5 . . ?
H62A C62 H62B 109.5 . . ?
H62A C62 H62C 109.5 . . ?
H62B C62 H62C 109.5 . . ?
C1 B1 B2 59.29(18) . . ?
C1 B1 B5 58.07(18) . . ?
C1 B1 B7 103.7(2) . . ?
C6 B1 C1 101.6(2) . . ?
C6 B1 B2 105.9(2) . . ?
C6 B1 B5 58.5(2) . . ?
C6 B1 B7 59.8(2) . . ?
C53 B1 C1 122.8(3) . . ?
C53 B1 C6 122.1(3) . . ?
C53 B1 B2 127.4(3) . . ?
C53 B1 B5 114.3(2) . . ?
C53 B1 B7 128.9(3) . . ?
B2 B1 B5 108.1(2) . . ?
B7 B1 B2 58.9(2) . . ?
B7 B1 B5 107.5(3) . . ?
C1 B2 B1 58.96(18) . . ?
C1 B2 B3 57.91(17) . . ?
C2AA B2 C1 124.7(3) . . ?
C2AA B2 B1 120.8(3) . . ?
C2AA B2 B3 122.4(3) . . ?
C2AA B2 B7 123.1(3) . . ?
C2AA B2 B8 124.4(3) . . ?
B1 B2 B3 107.5(2) . . ?
B7 B2 C1 103.8(2) . . ?
B7 B2 B1 59.4(2) . . ?
B7 B2 B3 107.1(3) . . ?
B7 B2 B8 59.8(2) . . ?
B8 B2 C1 102.9(2) . . ?
B8 B2 B1 107.0(3) . . ?
B8 B2 B3 59.2(2) . . ?
C1 B3 B2 59.24(17) . . ?
C1 B3 B4 59.01(17) . . ?
C1 B3 B8 103.5(2) . . ?
C23 B3 C1 124.9(3) . . ?
C23 B3 B2 125.2(3) . . ?
C23 B3 B4 117.6(3) . . ?
C23 B3 B8 125.5(3) . . ?
C23 B3 B9 122.1(3) . . ?
B4 B3 B2 108.7(2) . . ?
B8 B3 B2 58.6(2) . . ?
B8 B3 B4 107.4(3) . . ?
B9 B3 C1 103.1(2) . . ?
B9 B3 B2 105.5(3) . . ?
B9 B3 B4 59.7(2) . . ?
B9 B3 B8 58.7(2) . . ?
C1 B4 B3 58.49(17) . . ?
C1 B4 B5 58.71(17) . . ?
C1 B4 B9 101.4(2) . . ?
C1 B4 B10 102.4(2) . . ?
C33 B4 C1 129.3(3) . . ?
C33 B4 B3 122.8(3) . . ?
C33 B4 B5 123.0(2) . . ?
C33 B4 B9 121.8(2) . . ?
C33 B4 B10 121.4(3) . . ?
B3 B4 B5 107.8(2) . . ?
B9 B4 B3 58.04(19) . . ?
B9 B4 B5 105.8(3) . . ?
B10 B4 B3 105.8(3) . . ?
B10 B4 B5 59.0(2) . . ?
B10 B4 B9 58.9(2) . . ?
C1 B5 C6 101.5(2) . . ?
C1 B5 B1 58.70(18) . . ?
C1 B5 B4 58.83(18) . . ?
C1 B5 B10 102.3(2) . . ?
C6 B5 B1 57.9(2) . . ?
C6 B5 B4 105.7(2) . . ?
C6 B5 B10 58.7(2) . . ?
C43 B5 C1 127.6(3) . . ?
C43 B5 C6 121.6(3) . . ?
C43 B5 B1 120.1(2) . . ?
C43 B5 B4 124.9(3) . . ?
C43 B5 B10 124.2(3) . . ?
B4 B5 B1 107.9(2) . . ?
B10 B5 B1 105.4(2) . . ?
B10 B5 B4 58.9(2) . . ?
C6 B7 B1 59.2(2) . . ?
C6 B7 B2 107.6(3) . . ?
C6 B7 H7 123.3 . . ?
C6 B7 B8 106.1(3) . . ?
C6 B7 B11 59.9(2) . . ?
B1 B7 H7 120.5 . . ?
B1 B7 B11 109.6(3) . . ?
B2 B7 B1 61.7(2) . . ?
B2 B7 H7 120.7 . . ?
B2 B7 B11 109.6(3) . . ?
B8 B7 B1 109.1(3) . . ?
B8 B7 B2 60.2(2) . . ?
B8 B7 H7 122.2 . . ?
B8 B7 B11 60.0(2) . . ?
B11 B7 H7 120.7 . . ?
B2 B8 B3 62.2(2) . . ?
B2 B8 H8 120.4 . . ?
B2 B8 B11 109.8(3) . . ?
B3 B8 H8 120.3 . . ?
B7 B8 B2 60.0(2) . . ?
B7 B8 B3 109.7(3) . . ?
B7 B8 H8 121.6 . . ?
B7 B8 B11 60.5(2) . . ?
B9 B8 B2 109.1(3) . . ?
B9 B8 B3 59.6(2) . . ?
B9 B8 B7 107.9(3) . . ?
B9 B8 H8 122.1 . . ?
B9 B8 B11 60.5(2) . . ?
B11 B8 B3 109.8(3) . . ?
B11 B8 H8 120.5 . . ?
B3 B9 B4 62.2(2) . . ?
B3 B9 H9 119.3 . . ?
B3 B9 B11 112.1(3) . . ?
B4 B9 H9 119.3 . . ?
B8 B9 B3 61.8(2) . . ?
B8 B9 B4 111.9(3) . . ?
B8 B9 H9 120.1 . . ?
B8 B9 B10 109.5(3) . . ?
B8 B9 B11 61.0(2) . . ?
B10 B9 B3 110.2(3) . . ?
B10 B9 B4 60.2(2) . . ?
B10 B9 H9 121.4 . . ?
B10 B9 B11 61.2(2) . . ?
B11 B9 B4 111.8(2) . . ?
B11 B9 H9 119.3 . . ?
C6 B10 B4 109.6(3) . . ?
C6 B10 B5 60.4(2) . . ?
C6 B10 B9 106.6(3) . . ?
C6 B10 H10 122.4 . . ?
C6 B10 B11 60.3(2) . . ?
B4 B10 B5 62.1(2) . . ?
B4 B10 H10 119.5 . . ?
B4 B10 B11 111.3(3) . . ?
B5 B10 H10 119.6 . . ?
B5 B10 B11 111.2(3) . . ?
B9 B10 B4 60.9(2) . . ?
B9 B10 B5 109.9(3) . . ?
B9 B10 H10 122.2 . . ?
B9 B10 B11 60.0(2) . . ?
B11 B10 H10 119.8 . . ?
C6 B11 B7 59.3(2) . . ?
C6 B11 B8 105.3(3) . . ?
C6 B11 B10 58.3(2) . . ?
C6 B11 H11A 123.9 . . ?
B7 B11 B10 106.2(3) . . ?
B7 B11 H11A 122.4 . . ?
B8 B11 B7 59.5(2) . . ?
B8 B11 B10 105.6(3) . . ?
B8 B11 H11A 123.1 . . ?
B9 B11 C6 104.1(3) . . ?
B9 B11 B7 105.6(3) . . ?
B9 B11 B8 58.5(2) . . ?
B9 B11 B10 58.7(2) . . ?
B9 B11 H11A 123.9 . . ?
B10 B11 H11A 123.1 . . ?
C16 C17 H17A 109.5 . . ?
C16 C17 H17B 109.5 . . ?
C16 C17 H17C 109.5 . . ?
H17A C17 H17B 109.5 . . ?
H17A C17 H17C 109.5 . . ?
H17B C17 H17C 109.5 . . ?
C16 C19 H19A 109.5 . . ?
C16 C19 H19B 109.5 . . ?
C16 C19 H19C 109.5 . . ?
H19A C19 H19B 109.5 . . ?
H19A C19 H19C 109.5 . . ?
H19B C19 H19C 109.5 . . ?
C16 C21 H21A 109.5 . . ?
C16 C21 H21B 109.5 . . ?
C16 C21 H21C 109.5 . . ?
H21A C21 H21B 109.5 . . ?
H21A C21 H21C 109.5 . . ?
H21B C21 H21C 109.5 . . ?
C16 C18 H18A 109.5 . . ?
C16 C18 H18B 109.5 . . ?
C16 C18 H18C 109.5 . . ?
H18A C18 H18B 109.5 . . ?
H18A C18 H18C 109.5 . . ?
H18B C18 H18C 109.5 . . ?
C16 C20 H20A 109.5 . . ?
C16 C20 H20B 109.5 . . ?
C16 C20 H20C 109.5 . . ?
H20A C20 H20B 109.5 . . ?
H20A C20 H20C 109.5 . . ?
H20B C20 H20C 109.5 . . ?
C16 C22 H22A 109.5 . . ?
C16 C22 H22B 109.5 . . ?
C16 C22 H22C 109.5 . . ?
H22A C22 H22B 109.5 . . ?
H22A C22 H22C 109.5 . . ?
H22B C22 H22C 109.5 . . ?

loop_
_geom_bond_atom_site_label_1
_geom_bond_atom_site_label_2
_geom_bond_distance
_geom_bond_site_symmetry_2
_geom_bond_publ_flag
Cl1 C3AA 1.758(4) . ?
Cl2 C3AA 1.728(4) . ?
Cl3 C3AA 1.729(4) . ?
C3AA H3AA 0.9800 . ?
O1 C0AA 1.419(5) . ?
O1 C1AA 1.428(6) . ?
O2 C4 1.235(4) . ?
N1 C2 1.249(4) . ?
N1 C3 1.460(4) . ?
N2 C4 1.327(4) . ?
N2 C4AA 1.472(4) . ?
N2 C5 1.460(4) . ?
C0AA H0AA 0.9700 . ?
C0AA H0AB 0.9700 . ?
C0AA C5 1.491(6) . ?
C1 C2 1.499(4) . ?
C1 B1 1.760(5) . ?
C1 B2 1.766(4) . ?
C1 B3 1.741(4) . ?
C1 B4 1.750(4) . ?
C1 B5 1.748(5) . ?
C1AA H1AA 0.9700 . ?
C1AA H1AB 0.9700 . ?
C1AA C4AA 1.492(6) . ?
C2 H2 0.9300 . ?
C2AA C11 1.412(4) . ?
C2AA C15 1.388(4) . ?
C2AA B2 1.582(5) . ?
C3 H3A 0.9700 . ?
C3 H3B 0.9700 . ?
C3 C4 1.514(5) . ?
C4AA H4AA 0.9700 . ?
C4AA H4AB 0.9700 . ?
C5 H5A 0.9700 . ?
C5 H5B 0.9700 . ?
C6 H6 1.1000 . ?
C6 B1 1.738(5) . ?
C6 B5 1.751(5) . ?
C6 B7 1.747(5) . ?
C6 B10 1.721(5) . ?
C6 B11 1.757(5) . ?
C11 H11 0.9300 . ?
C11 C12 1.366(4) . ?
C12 H12 0.9300 . ?
C12 C13 1.396(5) . ?
C13 C14 1.396(4) . ?
C13 C16 1.517(5) . ?
C14 H14 0.9300 . ?
C14 C15 1.382(4) . ?
C15 H15 0.9300 . ?
C16 C17 1.582(11) . ?
C16 C19 1.423(11) . ?
C16 C21 1.580(10) . ?
C16 C18 1.568(11) . ?
C16 C20 1.643(11) . ?
C16 C22 1.341(15) . ?
C23 C24 1.392(4) . ?
C23 C28 1.390(4) . ?
C23 B3 1.576(5) . ?
C24 H24 0.9300 . ?
C24 C25 1.384(5) . ?
C25 H25 0.9300 . ?
C25 C26 1.373(5) . ?
C26 C27 1.383(4) . ?
C26 C29 1.548(4) . ?
C27 H27 0.9300 . ?
C27 C28 1.374(4) . ?
C28 H28 0.9300 . ?
C29 C30 1.514(5) . ?
C29 C31 1.538(5) . ?
C29 C32 1.512(5) . ?
C30 H30A 0.9600 . ?
C30 H30B 0.9600 . ?
C30 H30C 0.9600 . ?
C31 H31A 0.9600 . ?
C31 H31B 0.9600 . ?
C31 H31C 0.9600 . ?
C32 H32A 0.9600 . ?
C32 H32B 0.9600 . ?
C32 H32C 0.9600 . ?
C33 C34 1.394(4) . ?
C33 C38 1.403(4) . ?
C33 B4 1.569(5) . ?
C34 H34 0.9300 . ?
C34 C35 1.385(4) . ?
C35 H35 0.9300 . ?
C35 C36 1.395(5) . ?
C36 C37 1.384(4) . ?
C36 C39 1.525(5) . ?
C37 H37 0.9300 . ?
C37 C38 1.387(4) . ?
C38 H38 0.9300 . ?
C39 C40 1.502(7) . ?
C39 C41 1.522(7) . ?
C39 C42 1.470(6) . ?
C40 H40A 0.9600 . ?
C40 H40B 0.9600 . ?
C40 H40C 0.9600 . ?
C41 H41A 0.9600 . ?
C41 H41B 0.9600 . ?
C41 H41C 0.9600 . ?
C42 H42A 0.9600 . ?
C42 H42B 0.9600 . ?
C42 H42C 0.9600 . ?
C43 C44 1.377(4) . ?
C43 C48 1.397(4) . ?
C43 B5 1.574(4) . ?
C44 H44 0.9300 . ?
C44 C45 1.385(4) . ?
C45 H45 0.9300 . ?
C45 C46 1.402(5) . ?
C46 C47 1.385(5) . ?
C46 C49 1.531(4) . ?
C47 H47 0.9300 . ?
C47 C48 1.377(4) . ?
C48 H48 0.9300 . ?
C49 C50 1.529(7) . ?
C49 C51 1.531(6) . ?
C49 C52 1.474(7) . ?
C50 H50A 0.9600 . ?
C50 H50B 0.9600 . ?
C50 H50C 0.9600 . ?
C51 H51A 0.9600 . ?
C51 H51B 0.9600 . ?
C51 H51C 0.9600 . ?
C52 H52A 0.9600 . ?
C52 H52B 0.9600 . ?
C52 H52C 0.9600 . ?
C53 C54 1.396(4) . ?
C53 C58 1.388(4) . ?
C53 B1 1.575(4) . ?
C54 H54 0.9300 . ?
C54 C55 1.402(4) . ?
C55 H55 0.9300 . ?
C55 C56 1.375(5) . ?
C56 C57 1.389(5) . ?
C56 C59 1.543(5) . ?
C57 H57 0.9300 . ?
C57 C58 1.375(4) . ?
C58 H58 0.9300 . ?
C59 C60 1.536(6) . ?
C59 C61 1.478(6) . ?
C59 C62 1.513(6) . ?
C60 H60A 0.9600 . ?
C60 H60B 0.9600 . ?
C60 H60C 0.9600 . ?
C61 H61A 0.9600 . ?
C61 H61B 0.9600 . ?
C61 H61C 0.9600 . ?
C62 H62A 0.9600 . ?
C62 H62B 0.9600 . ?
C62 H62C 0.9600 . ?
B1 B2 1.809(5) . ?
B1 B5 1.839(5) . ?
B1 B7 1.768(5) . ?
B2 B3 1.828(5) . ?
B2 B7 1.759(6) . ?
B2 B8 1.764(5) . ?
B3 B4 1.811(5) . ?
B3 B8 1.774(5) . ?
B3 B9 1.736(5) . ?
B4 B5 1.814(5) . ?
B4 B9 1.767(5) . ?
B4 B10 1.756(6) . ?
B5 B10 1.758(5) . ?
B7 H7 1.1000 . ?
B7 B8 1.757(5) . ?
B7 B11 1.774(6) . ?
B8 H8 1.1000 . ?
B8 B9 1.720(5) . ?
B8 B11 1.765(6) . ?
B9 H9 1.1000 . ?
B9 B10 1.732(5) . ?
B9 B11 1.755(6) . ?
B10 H10 1.1000 . ?
B10 B11 1.775(5) . ?
B11 H11A 1.1000 . ?
C17 H17A 0.9600 . ?
C17 H17B 0.9600 . ?
C17 H17C 0.9600 . ?
C19 H19A 0.9600 . ?
C19 H19B 0.9600 . ?
C19 H19C 0.9600 . ?
C21 H21A 0.9600 . ?
C21 H21B 0.9600 . ?
C21 H21C 0.9600 . ?
C18 H18A 0.9600 . ?
C18 H18B 0.9600 . ?
C18 H18C 0.9600 . ?
C20 H20A 0.9600 . ?
C20 H20B 0.9600 . ?
C20 H20C 0.9600 . ?
C22 H22A 0.9600 . ?
C22 H22B 0.9600 . ?
C22 H22C 0.9600 . ?

loop_
_geom_torsion_atom_site_label_1
_geom_torsion_atom_site_label_2
_geom_torsion_atom_site_label_3
_geom_torsion_atom_site_label_4
_geom_torsion
_geom_torsion_site_symmetry_1
_geom_torsion_site_symmetry_2
_geom_torsion_site_symmetry_3
_geom_torsion_site_symmetry_4
_geom_torsion_publ_flag
O1 C0AA C5 N2 -56.5(5) . . . . ?
O1 C1AA C4AA N2 56.8(5) . . . . ?
N1 C3 C4 O2 110.6(4) . . . . ?
N1 C3 C4 N2 -71.0(4) . . . . ?
C0AA O1 C1AA C4AA -60.5(6) . . . . ?
C1 B1 B2 C2AA 114.6(3) . . . . ?
C1 B1 B2 B3 -32.8(2) . . . . ?
C1 B1 B2 B7 -132.8(3) . . . . ?
C1 B1 B2 B8 -95.1(2) . . . . ?
C1 B1 B5 C6 131.2(2) . . . . ?
C1 B1 B5 C43 -118.2(3) . . . . ?
C1 B1 B5 B4 33.6(2) . . . . ?
C1 B1 B5 B10 95.3(3) . . . . ?
C1 B1 B7 C6 -95.6(3) . . . . ?
C1 B1 B7 B2 40.5(2) . . . . ?
C1 B1 B7 B8 2.1(3) . . . . ?
C1 B1 B7 B11 -61.8(3) . . . . ?
C1 B2 B3 C23 113.3(3) . . . . ?
C1 B2 B3 B4 -33.5(2) . . . . ?
C1 B2 B3 B8 -133.0(3) . . . . ?
C1 B2 B3 B9 -96.2(2) . . . . ?
C1 B2 B7 C6 -1.7(3) . . . . ?
C1 B2 B7 B1 -40.4(2) . . . . ?
C1 B2 B7 B8 97.1(2) . . . . ?
C1 B2 B7 B11 61.8(3) . . . . ?
C1 B2 B8 B3 39.5(2) . . . . ?
C1 B2 B8 B7 -98.6(2) . . . . ?
C1 B2 B8 B9 1.5(3) . . . . ?
C1 B2 B8 B11 -63.1(3) . . . . ?
C1 B3 B4 C33 119.3(3) . . . . ?
C1 B3 B4 B5 -33.2(2) . . . . ?
C1 B3 B4 B9 -131.0(3) . . . . ?
C1 B3 B4 B10 -95.0(2) . . . . ?
C1 B3 B8 B2 -40.3(2) . . . . ?
C1 B3 B8 B7 -2.4(3) . . . . ?
C1 B3 B8 B9 97.3(2) . . . . ?
C1 B3 B8 B11 62.3(3) . . . . ?
C1 B3 B9 B4 41.6(2) . . . . ?
C1 B3 B9 B8 -98.0(2) . . . . ?
C1 B3 B9 B10 3.9(3) . . . . ?
C1 B3 B9 B11 -62.2(3) . . . . ?
C1 B4 B5 C6 -94.2(2) . . . . ?
C1 B4 B5 C43 116.6(3) . . . . ?
C1 B4 B5 B1 -33.5(2) . . . . ?
C1 B4 B5 B10 -131.1(3) . . . . ?
C1 B4 B9 B3 -41.0(2) . . . . ?
C1 B4 B9 B8 -3.0(3) . . . . ?
C1 B4 B9 B10 97.6(2) . . . . ?
C1 B4 B9 B11 63.3(3) . . . . ?
C1 B4 B10 C6 2.6(3) . . . . ?
C1 B4 B10 B5 41.2(2) . . . . ?
C1 B4 B10 B9 -96.0(2) . . . . ?
C1 B4 B10 B11 -62.2(3) . . . . ?
C1 B5 B10 C6 96.1(2) . . . . ?
C1 B5 B10 B4 -41.3(2) . . . . ?
C1 B5 B10 B9 -2.2(3) . . . . ?
C1 B5 B10 B11 62.4(3) . . . . ?
C1AA O1 C0AA C5 60.3(6) . . . . ?
C2 N1 C3 C4 -118.1(3) . . . . ?
C2 C1 B1 C6 155.5(2) . . . . ?
C2 C1 B1 C53 14.5(4) . . . . ?
C2 C1 B1 B2 -102.8(3) . . . . ?
C2 C1 B1 B5 114.6(3) . . . . ?
C2 C1 B1 B7 -143.1(3) . . . . ?
C2 C1 B2 C2AA 2.9(4) . . . . ?
C2 C1 B2 B1 110.9(3) . . . . ?
C2 C1 B2 B3 -106.7(3) . . . . ?
C2 C1 B2 B7 151.5(2) . . . . ?
C2 C1 B2 B8 -146.8(2) . . . . ?
C2 C1 B3 C23 -8.9(4) . . . . ?
C2 C1 B3 B2 104.8(3) . . . . ?
C2 C1 B3 B4 -112.8(3) . . . . ?
C2 C1 B3 B8 144.8(2) . . . . ?
C2 C1 B3 B9 -154.8(2) . . . . ?
C2 C1 B4 C33 -4.7(4) . . . . ?
C2 C1 B4 B3 103.8(3) . . . . ?
C2 C1 B4 B5 -113.7(3) . . . . ?
C2 C1 B4 B9 144.6(3) . . . . ?
C2 C1 B4 B10 -155.1(2) . . . . ?
C2 C1 B5 C6 -148.6(2) . . . . ?
C2 C1 B5 C43 -2.2(4) . . . . ?
C2 C1 B5 B1 -108.0(3) . . . . ?
C2 C1 B5 B4 109.9(3) . . . . ?
C2 C1 B5 B10 151.3(3) . . . . ?
C2AA C11 C12 C13 0.1(5) . . . . ?
C2AA B2 B3 C1 -113.5(3) . . . . ?
C2AA B2 B3 C23 -0.2(5) . . . . ?
C2AA B2 B3 B4 -147.0(3) . . . . ?
C2AA B2 B3 B8 113.6(3) . . . . ?
C2AA B2 B3 B9 150.3(3) . . . . ?
C2AA B2 B7 C6 147.6(3) . . . . ?
C2AA B2 B7 B1 108.9(3) . . . . ?
C2AA B2 B7 B8 -113.6(3) . . . . ?
C2AA B2 B7 B11 -148.9(3) . . . . ?
C2AA B2 B8 B3 -110.4(3) . . . . ?
C2AA B2 B8 B7 111.5(3) . . . . ?
C2AA B2 B8 B9 -148.4(3) . . . . ?
C2AA B2 B8 B11 147.1(3) . . . . ?
C3 N1 C2 C1 -177.9(3) . . . . ?
C4 N2 C4AA C1AA 124.5(4) . . . . ?
C4 N2 C5 C0AA -124.9(4) . . . . ?
C4AA N2 C4 O2 3.4(6) . . . . ?
C4AA N2 C4 C3 -174.9(3) . . . . ?
C4AA N2 C5 C0AA 54.9(5) . . . . ?
C5 N2 C4 O2 -176.8(4) . . . . ?
C5 N2 C4 C3 4.9(6) . . . . ?
C5 N2 C4AA C1AA -55.3(5) . . . . ?
C6 B1 B2 C1 94.2(2) . . . . ?
C6 B1 B2 C2AA -151.2(3) . . . . ?
C6 B1 B2 B3 61.4(3) . . . . ?
C6 B1 B2 B7 -38.5(2) . . . . ?
C6 B1 B2 B8 -0.8(3) . . . . ?
C6 B1 B5 C1 -131.2(2) . . . . ?
C6 B1 B5 C43 110.6(3) . . . . ?
C6 B1 B5 B4 -97.6(3) . . . . ?
C6 B1 B5 B10 -35.9(2) . . . . ?
C6 B1 B7 B2 136.1(3) . . . . ?
C6 B1 B7 B8 97.7(3) . . . . ?
C6 B1 B7 B11 33.8(3) . . . . ?
C6 B5 B10 B4 -137.4(3) . . . . ?
C6 B5 B10 B9 -98.3(3) . . . . ?
C6 B5 B10 B11 -33.7(3) . . . . ?
C6 B7 B8 B2 101.4(3) . . . . ?
C6 B7 B8 B3 62.6(3) . . . . ?
C6 B7 B8 B9 -0.7(4) . . . . ?
C6 B7 B8 B11 -39.6(3) . . . . ?
C6 B7 B11 B8 134.8(3) . . . . ?
C6 B7 B11 B9 97.3(3) . . . . ?
C6 B7 B11 B10 36.0(3) . . . . ?
C6 B10 B11 B7 -36.5(3) . . . . ?
C6 B10 B11 B8 -98.6(3) . . . . ?
C6 B10 B11 B9 -135.1(3) . . . . ?
C11 C2AA C15 C14 0.7(5) . . . . ?
C11 C2AA B2 C1 113.0(3) . . . . ?
C11 C2AA B2 B1 41.5(4) . . . . ?
C11 C2AA B2 B3 -176.0(3) . . . . ?
C11 C2AA B2 B7 -29.9(4) . . . . ?
C11 C2AA B2 B8 -103.6(4) . . . . ?
C11 C12 C13 C14 0.8(5) . . . . ?
C11 C12 C13 C16 -177.7(3) . . . . ?
C12 C13 C14 C15 -0.9(5) . . . . ?
C12 C13 C16 C17 -74.2(8) . . . . ?
C12 C13 C16 C19 48.3(10) . . . . ?
C12 C13 C16 C21 176.0(6) . . . . ?
C12 C13 C16 C18 -6.9(10) . . . . ?
C12 C13 C16 C20 101.9(7) . . . . ?
C12 C13 C16 C22 -136.7(11) . . . . ?
C13 C14 C15 C2AA 0.1(5) . . . . ?
C14 C13 C16 C17 107.4(8) . . . . ?
C14 C13 C16 C19 -130.1(10) . . . . ?
C14 C13 C16 C21 -2.4(7) . . . . ?
C14 C13 C16 C18 174.7(9) . . . . ?
C14 C13 C16 C20 -76.5(7) . . . . ?
C14 C13 C16 C22 44.9(11) . . . . ?
C15 C2AA C11 C12 -0.8(5) . . . . ?
C15 C2AA B2 C1 -72.9(4) . . . . ?
C15 C2AA B2 B1 -144.4(3) . . . . ?
C15 C2AA B2 B3 -1.9(5) . . . . ?
C15 C2AA B2 B7 144.3(3) . . . . ?
C15 C2AA B2 B8 70.6(4) . . . . ?
C16 C13 C14 C15 177.6(3) . . . . ?
C23 C24 C25 C26 1.5(6) . . . . ?
C23 B3 B4 C1 -116.1(3) . . . . ?
C23 B3 B4 C33 3.2(4) . . . . ?
C23 B3 B4 B5 -149.2(3) . . . . ?
C23 B3 B4 B9 112.9(3) . . . . ?
C23 B3 B4 B10 148.9(3) . . . . ?
C23 B3 B8 B2 113.2(3) . . . . ?
C23 B3 B8 B7 151.1(3) . . . . ?
C23 B3 B8 B9 -109.2(3) . . . . ?
C23 B3 B8 B11 -144.2(3) . . . . ?
C23 B3 B9 B4 -105.5(3) . . . . ?
C23 B3 B9 B8 114.9(3) . . . . ?
C23 B3 B9 B10 -143.2(3) . . . . ?
C23 B3 B9 B11 150.7(3) . . . . ?
C24 C23 C28 C27 3.4(5) . . . . ?
C24 C23 B3 C1 160.8(3) . . . . ?
C24 C23 B3 B2 86.5(4) . . . . ?
C24 C23 B3 B4 -129.3(3) . . . . ?
C24 C23 B3 B8 12.8(5) . . . . ?
C24 C23 B3 B9 -59.4(4) . . . . ?
C24 C25 C26 C27 1.7(6) . . . . ?
C24 C25 C26 C29 -175.6(3) . . . . ?
C25 C26 C27 C28 -2.2(5) . . . . ?
C25 C26 C29 C30 -56.3(5) . . . . ?
C25 C26 C29 C31 61.1(4) . . . . ?
C25 C26 C29 C32 -179.7(4) . . . . ?
C26 C27 C28 C23 -0.4(5) . . . . ?
C27 C26 C29 C30 126.6(4) . . . . ?
C27 C26 C29 C31 -116.0(4) . . . . ?
C27 C26 C29 C32 3.1(5) . . . . ?
C28 C23 C24 C25 -3.9(5) . . . . ?
C28 C23 B3 C1 -26.3(5) . . . . ?
C28 C23 B3 B2 -100.6(4) . . . . ?
C28 C23 B3 B4 43.6(4) . . . . ?
C28 C23 B3 B8 -174.4(3) . . . . ?
C28 C23 B3 B9 113.5(4) . . . . ?
C29 C26 C27 C28 175.0(3) . . . . ?
C33 C34 C35 C36 0.7(6) . . . . ?
C33 B4 B5 C1 -119.3(3) . . . . ?
C33 B4 B5 C6 146.5(3) . . . . ?
C33 B4 B5 C43 -2.7(5) . . . . ?
C33 B4 B5 B1 -152.9(3) . . . . ?
C33 B4 B5 B10 109.6(3) . . . . ?
C33 B4 B9 B3 111.3(3) . . . . ?
C33 B4 B9 B8 149.3(3) . . . . ?
C33 B4 B9 B10 -110.0(3) . . . . ?
C33 B4 B9 B11 -144.3(3) . . . . ?
C33 B4 B10 C6 -150.8(3) . . . . ?
C33 B4 B10 B5 -112.1(3) . . . . ?
C33 B4 B10 B9 110.6(3) . . . . ?
C33 B4 B10 B11 144.4(3) . . . . ?
C34 C33 C38 C37 3.5(5) . . . . ?
C34 C33 B4 C1 121.0(3) . . . . ?
C34 C33 B4 B3 47.0(5) . . . . ?
C34 C33 B4 B5 -164.6(3) . . . . ?
C34 C33 B4 B9 -23.0(5) . . . . ?
C34 C33 B4 B10 -93.5(4) . . . . ?
C34 C35 C36 C37 2.2(6) . . . . ?
C34 C35 C36 C39 -176.5(4) . . . . ?
C35 C36 C37 C38 -2.2(6) . . . . ?
C35 C36 C39 C40 -86.0(5) . . . . ?
C35 C36 C39 C41 32.9(6) . . . . ?
C35 C36 C39 C42 150.4(5) . . . . ?
C36 C37 C38 C33 -0.7(6) . . . . ?
C37 C36 C39 C40 95.4(5) . . . . ?
C37 C36 C39 C41 -145.7(5) . . . . ?
C37 C36 C39 C42 -28.2(6) . . . . ?
C38 C33 C34 C35 -3.6(5) . . . . ?
C38 C33 B4 C1 -65.2(5) . . . . ?
C38 C33 B4 B3 -139.2(3) . . . . ?
C38 C33 B4 B5 9.2(5) . . . . ?
C38 C33 B4 B9 150.8(3) . . . . ?
C38 C33 B4 B10 80.4(4) . . . . ?
C39 C36 C37 C38 176.5(4) . . . . ?
C43 C44 C45 C46 -0.6(5) . . . . ?
C43 B5 B10 C6 -109.2(3) . . . . ?
C43 B5 B10 B4 113.4(3) . . . . ?
C43 B5 B10 B9 152.5(3) . . . . ?
C43 B5 B10 B11 -142.9(3) . . . . ?
C44 C43 C48 C47 -0.5(4) . . . . ?
C44 C43 B5 C1 150.8(3) . . . . ?
C44 C43 B5 C6 -68.9(4) . . . . ?
C44 C43 B5 B1 -137.4(3) . . . . ?
C44 C43 B5 B4 75.8(4) . . . . ?
C44 C43 B5 B10 2.6(5) . . . . ?
C44 C45 C46 C47 -0.1(5) . . . . ?
C44 C45 C46 C49 -178.6(3) . . . . ?
C45 C46 C47 C48 0.4(5) . . . . ?
C45 C46 C49 C50 -159.3(4) . . . . ?
C45 C46 C49 C51 -40.0(6) . . . . ?
C45 C46 C49 C52 78.4(6) . . . . ?
C46 C47 C48 C43 -0.1(5) . . . . ?
C47 C46 C49 C50 22.3(6) . . . . ?
C47 C46 C49 C51 141.6(5) . . . . ?
C47 C46 C49 C52 -100.0(5) . . . . ?
C48 C43 C44 C45 0.9(5) . . . . ?
C48 C43 B5 C1 -31.7(4) . . . . ?
C48 C43 B5 C6 108.7(4) . . . . ?
C48 C43 B5 B1 40.1(4) . . . . ?
C48 C43 B5 B4 -106.7(4) . . . . ?
C48 C43 B5 B10 -179.9(3) . . . . ?
C49 C46 C47 C48 178.9(3) . . . . ?
C53 C54 C55 C56 1.2(5) . . . . ?
C53 B1 B2 C1 -109.8(4) . . . . ?
C53 B1 B2 C2AA 4.8(5) . . . . ?
C53 B1 B2 B3 -142.6(3) . . . . ?
C53 B1 B2 B7 117.5(4) . . . . ?
C53 B1 B2 B8 155.1(3) . . . . ?
C53 B1 B5 C1 114.7(3) . . . . ?
C53 B1 B5 C6 -114.1(3) . . . . ?
C53 B1 B5 C43 -3.5(4) . . . . ?
C53 B1 B5 B4 148.3(3) . . . . ?
C53 B1 B5 B10 -150.0(3) . . . . ?
C53 B1 B7 C6 108.7(4) . . . . ?
C53 B1 B7 B2 -115.2(4) . . . . ?
C53 B1 B7 B8 -153.5(3) . . . . ?
C53 B1 B7 B11 142.5(3) . . . . ?
C54 C53 C58 C57 -4.2(5) . . . . ?
C54 C53 B1 C1 134.3(3) . . . . ?
C54 C53 B1 C6 1.0(4) . . . . ?
C54 C53 B1 B2 -151.5(3) . . . . ?
C54 C53 B1 B5 67.9(4) . . . . ?
C54 C53 B1 B7 -74.1(4) . . . . ?
C54 C55 C56 C57 -5.6(5) . . . . ?
C54 C55 C56 C59 172.0(3) . . . . ?
C55 C56 C57 C58 5.1(5) . . . . ?
C55 C56 C59 C60 -98.2(5) . . . . ?
C55 C56 C59 C61 145.3(4) . . . . ?
C55 C56 C59 C62 22.7(5) . . . . ?
C56 C57 C58 C53 -0.2(5) . . . . ?
C57 C56 C59 C60 79.4(5) . . . . ?
C57 C56 C59 C61 -37.1(5) . . . . ?
C57 C56 C59 C62 -159.8(4) . . . . ?
C58 C53 C54 C55 3.7(4) . . . . ?
C58 C53 B1 C1 -35.3(4) . . . . ?
C58 C53 B1 C6 -168.6(3) . . . . ?
C58 C53 B1 B2 38.9(5) . . . . ?
C58 C53 B1 B5 -101.8(3) . . . . ?
C58 C53 B1 B7 116.3(4) . . . . ?
C59 C56 C57 C58 -172.6(3) . . . . ?
B1 C1 C2 N1 -107.8(3) . . . . ?
B1 C1 B2 C2AA -108.0(3) . . . . ?
B1 C1 B2 B3 142.4(3) . . . . ?
B1 C1 B2 B7 40.6(2) . . . . ?
B1 C1 B2 B8 102.3(3) . . . . ?
B1 C1 B3 C23 -149.7(3) . . . . ?
B1 C1 B3 B2 -36.0(2) . . . . ?
B1 C1 B3 B4 106.4(3) . . . . ?
B1 C1 B3 B8 4.0(3) . . . . ?
B1 C1 B3 B9 64.4(3) . . . . ?
B1 C1 B4 C33 146.1(3) . . . . ?
B1 C1 B4 B3 -105.3(3) . . . . ?
B1 C1 B4 B5 37.2(2) . . . . ?
B1 C1 B4 B9 -64.5(3) . . . . ?
B1 C1 B4 B10 -4.2(3) . . . . ?
B1 C1 B5 C6 -40.6(2) . . . . ?
B1 C1 B5 C43 105.8(3) . . . . ?
B1 C1 B5 B4 -142.0(2) . . . . ?
B1 C1 B5 B10 -100.7(3) . . . . ?
B1 C6 B5 C1 41.0(2) . . . . ?
B1 C6 B5 C43 -107.9(3) . . . . ?
B1 C6 B5 B4 101.6(2) . . . . ?
B1 C6 B5 B10 138.6(3) . . . . ?
B1 C6 B7 B2 -39.8(2) . . . . ?
B1 C6 B7 B8 -103.0(3) . . . . ?
B1 C6 B7 B11 -142.7(3) . . . . ?
B1 C6 B10 B4 -0.2(3) . . . . ?
B1 C6 B10 B5 -39.7(2) . . . . ?
B1 C6 B10 B9 64.1(3) . . . . ?
B1 C6 B10 B11 103.7(3) . . . . ?
B1 C6 B11 B7 34.8(3) . . . . ?
B1 C6 B11 B8 -4.6(3) . . . . ?
B1 C6 B11 B9 -65.2(3) . . . . ?
B1 C6 B11 B10 -103.6(3) . . . . ?
B1 C53 C54 C55 -166.7(3) . . . . ?
B1 C53 C58 C57 165.7(3) . . . . ?
B1 B2 B3 C1 33.3(2) . . . . ?
B1 B2 B3 C23 146.6(3) . . . . ?
B1 B2 B3 B4 -0.3(3) . . . . ?
B1 B2 B3 B8 -99.7(3) . . . . ?
B1 B2 B3 B9 -63.0(3) . . . . ?
B1 B2 B7 C6 38.7(2) . . . . ?
B1 B2 B7 B8 137.5(2) . . . . ?
B1 B2 B7 B11 102.2(3) . . . . ?
B1 B2 B8 B3 100.6(3) . . . . ?
B1 B2 B8 B7 -37.5(2) . . . . ?
B1 B2 B8 B9 62.6(3) . . . . ?
B1 B2 B8 B11 -1.9(3) . . . . ?
B1 B5 B10 C6 35.6(2) . . . . ?
B1 B5 B10 B4 -101.9(2) . . . . ?
B1 B5 B10 B9 -62.8(3) . . . . ?
B1 B5 B10 B11 1.8(3) . . . . ?
B1 B7 B8 B2 39.0(2) . . . . ?
B1 B7 B8 B3 0.2(4) . . . . ?
B1 B7 B8 B9 -63.1(3) . . . . ?
B1 B7 B8 B11 -102.0(3) . . . . ?
B1 B7 B11 C6 -33.5(3) . . . . ?
B1 B7 B11 B8 101.3(3) . . . . ?
B1 B7 B11 B9 63.8(3) . . . . ?
B1 B7 B11 B10 2.5(4) . . . . ?
B2 C1 C2 N1 -177.2(3) . . . . ?
B2 C1 B1 C6 -101.7(3) . . . . ?
B2 C1 B1 C53 117.3(3) . . . . ?
B2 C1 B1 B5 -142.6(3) . . . . ?
B2 C1 B1 B7 -40.3(2) . . . . ?
B2 C1 B3 C23 -113.7(3) . . . . ?
B2 C1 B3 B4 142.4(3) . . . . ?
B2 C1 B3 B8 40.0(2) . . . . ?
B2 C1 B3 B9 100.4(3) . . . . ?
B2 C1 B4 C33 -145.2(3) . . . . ?
B2 C1 B4 B3 -36.6(2) . . . . ?
B2 C1 B4 B5 105.8(3) . . . . ?
B2 C1 B4 B9 4.1(3) . . . . ?
B2 C1 B4 B10 64.4(3) . . . . ?
B2 C1 B5 C6 -4.6(3) . . . . ?
B2 C1 B5 C43 141.7(3) . . . . ?
B2 C1 B5 B1 35.9(2) . . . . ?
B2 C1 B5 B4 -106.1(3) . . . . ?
B2 C1 B5 B10 -64.8(3) . . . . ?
B2 C2AA C11 C12 173.8(3) . . . . ?
B2 C2AA C15 C14 -173.6(3) . . . . ?
B2 B1 B5 C1 -33.3(2) . . . . ?
B2 B1 B5 C6 97.9(3) . . . . ?
B2 B1 B5 C43 -151.5(3) . . . . ?
B2 B1 B5 B4 0.3(3) . . . . ?
B2 B1 B5 B10 62.0(3) . . . . ?
B2 B1 B7 C6 -136.1(3) . . . . ?
B2 B1 B7 B8 -38.4(2) . . . . ?
B2 B1 B7 B11 -102.4(3) . . . . ?
B2 B3 B4 C1 33.6(2) . . . . ?
B2 B3 B4 C33 152.9(3) . . . . ?
B2 B3 B4 B5 0.4(3) . . . . ?
B2 B3 B4 B9 -97.4(3) . . . . ?
B2 B3 B4 B10 -61.4(3) . . . . ?
B2 B3 B8 B7 37.9(2) . . . . ?
B2 B3 B8 B9 137.5(3) . . . . ?
B2 B3 B8 B11 102.6(3) . . . . ?
B2 B3 B9 B4 102.9(2) . . . . ?
B2 B3 B9 B8 -36.7(2) . . . . ?
B2 B3 B9 B10 65.2(3) . . . . ?
B2 B3 B9 B11 -0.9(3) . . . . ?
B2 B7 B8 B3 -38.9(2) . . . . ?
B2 B7 B8 B9 -102.2(3) . . . . ?
B2 B7 B8 B11 -141.1(3) . . . . ?
B2 B7 B11 C6 -99.5(3) . . . . ?
B2 B7 B11 B8 35.4(2) . . . . ?
B2 B7 B11 B9 -2.1(3) . . . . ?
B2 B7 B11 B10 -63.5(3) . . . . ?
B2 B8 B9 B3 39.2(2) . . . . ?
B2 B8 B9 B4 1.0(4) . . . . ?
B2 B8 B9 B10 -63.8(4) . . . . ?
B2 B8 B9 B11 -102.5(3) . . . . ?
B2 B8 B11 C6 3.9(3) . . . . ?
B2 B8 B11 B7 -35.3(2) . . . . ?
B2 B8 B11 B9 101.2(3) . . . . ?
B2 B8 B11 B10 64.6(3) . . . . ?
B3 C1 C2 N1 113.3(3) . . . . ?
B3 C1 B1 C6 -65.3(3) . . . . ?
B3 C1 B1 C53 153.7(3) . . . . ?
B3 C1 B1 B2 36.4(2) . . . . ?
B3 C1 B1 B5 -106.2(3) . . . . ?
B3 C1 B1 B7 -3.9(3) . . . . ?
B3 C1 B2 C2AA 109.6(3) . . . . ?
B3 C1 B2 B1 -142.4(3) . . . . ?
B3 C1 B2 B7 -101.8(3) . . . . ?
B3 C1 B2 B8 -40.1(2) . . . . ?
B3 C1 B4 C33 -108.6(4) . . . . ?
B3 C1 B4 B5 142.5(3) . . . . ?
B3 C1 B4 B9 40.8(2) . . . . ?
B3 C1 B4 B10 101.1(3) . . . . ?
B3 C1 B5 C6 65.1(3) . . . . ?
B3 C1 B5 C43 -148.5(3) . . . . ?
B3 C1 B5 B1 105.7(3) . . . . ?
B3 C1 B5 B4 -36.3(2) . . . . ?
B3 C1 B5 B10 5.0(3) . . . . ?
B3 C23 C24 C25 169.6(3) . . . . ?
B3 C23 C28 C27 -169.7(3) . . . . ?
B3 B2 B7 C6 -61.9(3) . . . . ?
B3 B2 B7 B1 -100.6(2) . . . . ?
B3 B2 B7 B8 36.9(2) . . . . ?
B3 B2 B7 B11 1.6(3) . . . . ?
B3 B2 B8 B7 -138.1(3) . . . . ?
B3 B2 B8 B9 -38.0(2) . . . . ?
B3 B2 B8 B11 -102.6(3) . . . . ?
B3 B4 B5 C1 33.1(2) . . . . ?
B3 B4 B5 C6 -61.1(3) . . . . ?
B3 B4 B5 C43 149.6(3) . . . . ?
B3 B4 B5 B1 -0.5(3) . . . . ?
B3 B4 B5 B10 -98.0(3) . . . . ?
B3 B4 B9 B8 38.0(3) . . . . ?
B3 B4 B9 B10 138.7(3) . . . . ?
B3 B4 B9 B11 104.3(3) . . . . ?
B3 B4 B10 C6 63.0(3) . . . . ?
B3 B4 B10 B5 101.6(2) . . . . ?
B3 B4 B10 B9 -35.6(2) . . . . ?
B3 B4 B10 B11 -1.8(3) . . . . ?
B3 B8 B9 B4 -38.2(3) . . . . ?
B3 B8 B9 B10 -103.0(3) . . . . ?
B3 B8 B9 B11 -141.7(3) . . . . ?
B3 B8 B11 C6 -62.7(3) . . . . ?
B3 B8 B11 B7 -102.0(3) . . . . ?
B3 B8 B11 B9 34.6(2) . . . . ?
B3 B8 B11 B10 -2.0(3) . . . . ?
B3 B9 B10 C6 -65.0(3) . . . . ?
B3 B9 B10 B4 38.5(2) . . . . ?
B3 B9 B10 B5 -1.1(4) . . . . ?
B3 B9 B10 B11 -104.8(3) . . . . ?
B3 B9 B11 C6 63.4(3) . . . . ?
B3 B9 B11 B7 1.9(3) . . . . ?
B3 B9 B11 B8 -36.1(2) . . . . ?
B3 B9 B11 B10 101.7(3) . . . . ?
B4 C1 C2 N1 42.0(4) . . . . ?
B4 C1 B1 C6 4.1(3) . . . . ?
B4 C1 B1 C53 -137.0(3) . . . . ?
B4 C1 B1 B2 105.8(3) . . . . ?
B4 C1 B1 B5 -36.9(2) . . . . ?
B4 C1 B1 B7 65.5(3) . . . . ?
B4 C1 B2 C2AA 146.1(3) . . . . ?
B4 C1 B2 B1 -105.9(3) . . . . ?
B4 C1 B2 B3 36.5(2) . . . . ?
B4 C1 B2 B7 -65.3(3) . . . . ?
B4 C1 B2 B8 -3.6(3) . . . . ?
B4 C1 B3 C23 103.9(3) . . . . ?
B4 C1 B3 B2 -142.4(3) . . . . ?
B4 C1 B3 B8 -102.4(3) . . . . ?
B4 C1 B3 B9 -42.0(2) . . . . ?
B4 C1 B5 C6 101.5(2) . . . . ?
B4 C1 B5 C43 -112.2(3) . . . . ?
B4 C1 B5 B1 142.0(2) . . . . ?
B4 C1 B5 B10 41.3(2) . . . . ?
B4 C33 C34 C35 170.7(4) . . . . ?
B4 C33 C38 C37 -170.6(3) . . . . ?
B4 B3 B8 B2 -101.6(2) . . . . ?
B4 B3 B8 B7 -63.7(3) . . . . ?
B4 B3 B8 B9 35.9(2) . . . . ?
B4 B3 B8 B11 1.0(3) . . . . ?
B4 B3 B9 B8 -139.6(3) . . . . ?
B4 B3 B9 B10 -37.7(2) . . . . ?
B4 B3 B9 B11 -103.8(3) . . . . ?
B4 B5 B10 C6 137.4(3) . . . . ?
B4 B5 B10 B9 39.1(2) . . . . ?
B4 B5 B10 B11 103.7(3) . . . . ?
B4 B9 B10 C6 -103.5(3) . . . . ?
B4 B9 B10 B5 -39.7(2) . . . . ?
B4 B9 B10 B11 -143.3(3) . . . . ?
B4 B9 B11 C6 -4.3(3) . . . . ?
B4 B9 B11 B7 -65.8(3) . . . . ?
B4 B9 B11 B8 -103.8(3) . . . . ?
B4 B9 B11 B10 34.0(3) . . . . ?
B4 B10 B11 C6 101.0(3) . . . . ?
B4 B10 B11 B7 64.6(3) . . . . ?
B4 B10 B11 B8 2.4(3) . . . . ?
B4 B10 B11 B9 -34.1(2) . . . . ?
B5 C1 C2 N1 -32.9(4) . . . . ?
B5 C1 B1 C6 40.9(2) . . . . ?
B5 C1 B1 C53 -100.1(3) . . . . ?
B5 C1 B1 B2 142.6(3) . . . . ?
B5 C1 B1 B7 102.3(3) . . . . ?
B5 C1 B2 C2AA -144.5(3) . . . . ?
B5 C1 B2 B1 -36.5(2) . . . . ?
B5 C1 B2 B3 105.9(3) . . . . ?
B5 C1 B2 B7 4.1(3) . . . . ?
B5 C1 B2 B8 65.8(3) . . . . ?
B5 C1 B3 C23 140.2(3) . . . . ?
B5 C1 B3 B2 -106.1(3) . . . . ?
B5 C1 B3 B4 36.3(2) . . . . ?
B5 C1 B3 B8 -66.1(3) . . . . ?
B5 C1 B3 B9 -5.6(3) . . . . ?
B5 C1 B4 C33 109.0(3) . . . . ?
B5 C1 B4 B3 -142.5(3) . . . . ?
B5 C1 B4 B9 -101.7(3) . . . . ?
B5 C1 B4 B10 -41.4(2) . . . . ?
B5 C6 B1 C1 -40.7(2) . . . . ?
B5 C6 B1 C53 100.7(3) . . . . ?
B5 C6 B1 B2 -101.8(2) . . . . ?
B5 C6 B1 B7 -139.9(3) . . . . ?
B5 C6 B7 B1 38.7(2) . . . . ?
B5 C6 B7 B2 -1.1(3) . . . . ?
B5 C6 B7 B8 -64.3(3) . . . . ?
B5 C6 B7 B11 -104.0(3) . . . . ?
B5 C6 B10 B4 39.4(2) . . . . ?
B5 C6 B10 B9 103.8(3) . . . . ?
B5 C6 B10 B11 143.4(3) . . . . ?
B5 C6 B11 B7 104.1(3) . . . . ?
B5 C6 B11 B8 64.8(3) . . . . ?
B5 C6 B11 B9 4.1(3) . . . . ?
B5 C6 B11 B10 -34.3(3) . . . . ?
B5 C43 C44 C45 178.6(3) . . . . ?
B5 C43 C48 C47 -178.1(3) . . . . ?
B5 B1 B2 C1 32.8(2) . . . . ?
B5 B1 B2 C2AA 147.4(3) . . . . ?
B5 B1 B2 B3 0.0(3) . . . . ?
B5 B1 B2 B7 -100.0(3) . . . . ?
B5 B1 B2 B8 -62.3(3) . . . . ?
B5 B1 B7 C6 -35.2(2) . . . . ?
B5 B1 B7 B2 100.9(3) . . . . ?
B5 B1 B7 B8 62.5(3) . . . . ?
B5 B1 B7 B11 -1.5(3) . . . . ?
B5 B4 B9 B3 -101.4(2) . . . . ?
B5 B4 B9 B8 -63.5(3) . . . . ?
B5 B4 B9 B10 37.2(2) . . . . ?
B5 B4 B9 B11 2.9(3) . . . . ?
B5 B4 B10 C6 -38.6(2) . . . . ?
B5 B4 B10 B9 -137.2(3) . . . . ?
B5 B4 B10 B11 -103.5(3) . . . . ?
B5 B10 B11 C6 33.8(3) . . . . ?
B5 B10 B11 B7 -2.7(4) . . . . ?
B5 B10 B11 B8 -64.8(3) . . . . ?
B5 B10 B11 B9 -101.4(3) . . . . ?
B7 C6 B1 C1 99.2(2) . . . . ?
B7 C6 B1 C53 -119.4(3) . . . . ?
B7 C6 B1 B2 38.1(2) . . . . ?
B7 C6 B1 B5 139.9(3) . . . . ?
B7 C6 B5 C1 3.4(3) . . . . ?
B7 C6 B5 C43 -145.6(3) . . . . ?
B7 C6 B5 B1 -37.6(2) . . . . ?
B7 C6 B5 B4 64.0(3) . . . . ?
B7 C6 B5 B10 100.9(3) . . . . ?
B7 C6 B10 B4 -65.9(3) . . . . ?
B7 C6 B10 B5 -105.4(3) . . . . ?
B7 C6 B10 B9 -1.6(4) . . . . ?
B7 C6 B10 B11 38.0(3) . . . . ?
B7 C6 B11 B8 -39.3(2) . . . . ?
B7 C6 B11 B9 -100.0(3) . . . . ?
B7 C6 B11 B10 -138.4(3) . . . . ?
B7 B1 B2 C1 132.8(3) . . . . ?
B7 B1 B2 C2AA -112.7(3) . . . . ?
B7 B1 B2 B3 99.9(3) . . . . ?
B7 B1 B2 B8 37.7(2) . . . . ?
B7 B1 B5 C1 -95.5(3) . . . . ?
B7 B1 B5 C6 35.7(2) . . . . ?
B7 B1 B5 C43 146.3(3) . . . . ?
B7 B1 B5 B4 -61.9(3) . . . . ?
B7 B1 B5 B10 -0.2(3) . . . . ?
B7 B2 B3 C1 95.8(3) . . . . ?
B7 B2 B3 C23 -150.9(3) . . . . ?
B7 B2 B3 B4 62.3(3) . . . . ?
B7 B2 B3 B8 -37.2(2) . . . . ?
B7 B2 B3 B9 -0.4(3) . . . . ?
B7 B2 B8 B3 138.1(3) . . . . ?
B7 B2 B8 B9 100.1(3) . . . . ?
B7 B2 B8 B11 35.5(2) . . . . ?
B7 B8 B9 B3 102.8(3) . . . . ?
B7 B8 B9 B4 64.6(4) . . . . ?
B7 B8 B9 B10 -0.3(4) . . . . ?
B7 B8 B9 B11 -39.0(3) . . . . ?
B7 B8 B11 C6 39.2(2) . . . . ?
B7 B8 B11 B9 136.6(3) . . . . ?
B7 B8 B11 B10 99.9(3) . . . . ?
B8 B2 B3 C1 133.0(3) . . . . ?
B8 B2 B3 C23 -113.7(3) . . . . ?
B8 B2 B3 B4 99.5(3) . . . . ?
B8 B2 B3 B9 36.8(2) . . . . ?
B8 B2 B7 C6 -98.8(3) . . . . ?
B8 B2 B7 B1 -137.5(2) . . . . ?
B8 B2 B7 B11 -35.3(2) . . . . ?
B8 B3 B4 C1 95.6(2) . . . . ?
B8 B3 B4 C33 -145.1(3) . . . . ?
B8 B3 B4 B5 62.4(3) . . . . ?
B8 B3 B4 B9 -35.5(2) . . . . ?
B8 B3 B4 B10 0.5(3) . . . . ?
B8 B3 B9 B4 139.6(2) . . . . ?
B8 B3 B9 B10 102.0(3) . . . . ?
B8 B3 B9 B11 35.8(2) . . . . ?
B8 B7 B11 C6 -134.8(3) . . . . ?
B8 B7 B11 B9 -37.5(2) . . . . ?
B8 B7 B11 B10 -98.8(3) . . . . ?
B8 B9 B10 C6 1.1(4) . . . . ?
B8 B9 B10 B4 104.7(3) . . . . ?
B8 B9 B10 B5 65.0(3) . . . . ?
B8 B9 B10 B11 -38.6(3) . . . . ?
B8 B9 B11 C6 99.5(3) . . . . ?
B8 B9 B11 B7 38.0(2) . . . . ?
B8 B9 B11 B10 137.8(3) . . . . ?
B9 B3 B4 C1 131.0(3) . . . . ?
B9 B3 B4 C33 -109.7(3) . . . . ?
B9 B3 B4 B5 97.9(3) . . . . ?
B9 B3 B4 B10 36.0(2) . . . . ?
B9 B3 B8 B2 -137.5(3) . . . . ?
B9 B3 B8 B7 -99.7(3) . . . . ?
B9 B3 B8 B11 -34.9(2) . . . . ?
B9 B4 B5 C1 93.9(2) . . . . ?
B9 B4 B5 C6 -0.2(3) . . . . ?
B9 B4 B5 C43 -149.5(3) . . . . ?
B9 B4 B5 B1 60.4(3) . . . . ?
B9 B4 B5 B10 -37.2(2) . . . . ?
B9 B4 B10 C6 98.6(3) . . . . ?
B9 B4 B10 B5 137.2(3) . . . . ?
B9 B4 B10 B11 33.8(2) . . . . ?
B9 B8 B11 C6 -97.3(3) . . . . ?
B9 B8 B11 B7 -136.6(3) . . . . ?
B9 B8 B11 B10 -36.6(2) . . . . ?
B9 B10 B11 C6 135.1(3) . . . . ?
B9 B10 B11 B7 98.7(3) . . . . ?
B9 B10 B11 B8 36.5(2) . . . . ?
B10 C6 B1 C1 -2.2(3) . . . . ?
B10 C6 B1 C53 139.2(3) . . . . ?
B10 C6 B1 B2 -63.3(3) . . . . ?
B10 C6 B1 B5 38.5(2) . . . . ?
B10 C6 B1 B7 -101.4(3) . . . . ?
B10 C6 B5 C1 -97.5(2) . . . . ?
B10 C6 B5 C43 113.5(3) . . . . ?
B10 C6 B5 B1 -138.6(3) . . . . ?
B10 C6 B5 B4 -37.0(2) . . . . ?
B10 C6 B7 B1 104.4(3) . . . . ?
B10 C6 B7 B2 64.6(3) . . . . ?
B10 C6 B7 B8 1.4(4) . . . . ?
B10 C6 B7 B11 -38.3(3) . . . . ?
B10 C6 B11 B7 138.4(3) . . . . ?
B10 C6 B11 B8 99.1(3) . . . . ?
B10 C6 B11 B9 38.4(3) . . . . ?
B10 B4 B5 C1 131.1(3) . . . . ?
B10 B4 B5 C6 36.9(2) . . . . ?
B10 B4 B5 C43 -112.3(4) . . . . ?
B10 B4 B5 B1 97.6(3) . . . . ?
B10 B4 B9 B3 -138.7(3) . . . . ?
B10 B4 B9 B8 -100.7(3) . . . . ?
B10 B4 B9 B11 -34.3(3) . . . . ?
B10 B9 B11 C6 -38.2(2) . . . . ?
B10 B9 B11 B7 -99.8(3) . . . . ?
B10 B9 B11 B8 -137.8(3) . . . . ?
B11 C6 B1 C1 64.5(3) . . . . ?
B11 C6 B1 C53 -154.2(3) . . . . ?
B11 C6 B1 B2 3.4(3) . . . . ?
B11 C6 B1 B5 105.2(3) . . . . ?
B11 C6 B1 B7 -34.7(3) . . . . ?
B11 C6 B5 C1 -63.1(3) . . . . ?
B11 C6 B5 C43 148.0(3) . . . . ?
B11 C6 B5 B1 -104.1(3) . . . . ?
B11 C6 B5 B4 -2.5(3) . . . . ?
B11 C6 B5 B10 34.5(3) . . . . ?
B11 C6 B7 B1 142.7(3) . . . . ?
B11 C6 B7 B2 102.9(3) . . . . ?
B11 C6 B7 B8 39.7(3) . . . . ?
B11 C6 B10 B4 -104.0(3) . . . . ?
B11 C6 B10 B5 -143.4(3) . . . . ?
B11 C6 B10 B9 -39.6(3) . . . . ?
B11 B7 B8 B2 141.1(3) . . . . ?
B11 B7 B8 B3 102.2(3) . . . . ?
B11 B7 B8 B9 38.9(3) . . . . ?
B11 B8 B9 B3 141.7(3) . . . . ?
B11 B8 B9 B4 103.5(3) . . . . ?
B11 B8 B9 B10 38.7(3) . . . . ?
B11 B9 B10 C6 39.8(3) . . . . ?
B11 B9 B10 B4 143.3(3) . . . . ?
B11 B9 B10 B5 103.6(3) . . . . ?

loop_
_smtbx_masks_void_nr
_smtbx_masks_void_average_x
_smtbx_masks_void_average_y
_smtbx_masks_void_average_z
_smtbx_masks_void_volume
_smtbx_masks_void_count_electrons
_smtbx_masks_void_content
1 -0.723 -0.572 -0.741 1239.2 56.2 ?
2 0.113 0.275 0.700 0.0 0.0 ?
3 0.125 0.700 0.489 0.0 0.0 ?
4 0.175 0.688 0.244 0.0 0.0 ?
5 0.212 0.362 0.367 0.0 0.0 ?
6 0.438 0.588 0.433 0.0 0.0 ?
7 0.562 0.412 0.567 0.0 0.0 ?
8 0.787 0.637 0.633 0.0 0.0 ?
9 0.825 0.312 0.756 0.0 0.0 ?
10 0.875 0.300 0.511 0.0 0.0 ?
11 0.887 0.725 0.300 0.0 0.0 ?
